data_7129868
loop_
_publ_author_name
'Chen, Yan'
'Zhou, Ruihu'
'Liu, Xinyue'
'Yang, Cao'
'Wang, Tingting'
'Shi, Fenghui'
'Zhang, Lei'

_publ_section_title
;
 \p-Expanded triple [5]helicenes bearing dibenzocoronene monoimide
 subunits.
;
_journal_issue 29
_journal_name_full 'Chemical communications (Cambridge, England)'
_journal_page_first 4671
_journal_page_last 4674
_journal_paper_doi 10.1039/d2cc00957a
_journal_volume 58
_journal_year 2022
_chemical_formula_moiety 'C189 H201 N3 O6, C7 H8'
_chemical_formula_sum 'C196 H209 N3 O6'
_chemical_formula_weight 2702.65
_space_group_crystal_system triclinic
_space_group_IT_number 2
_space_group_name_Hall '-P 1'
_space_group_name_H-M_alt 'P -1'
_atom_sites_solution_hydrogens mixed
_atom_sites_solution_primary dual
_audit_creation_date 2019-04-28
_audit_creation_method
;
Olex2 1.2
(compiled 2018.05.29 svn.r3508 for OlexSys, GUI svn.r5506)
;
_audit_update_record
;
2022-01-15 deposited with the CCDC.	2022-03-17 downloaded from the CCDC.
;
_cell_angle_alpha 81.0210(10)
_cell_angle_beta 83.8780(10)
_cell_angle_gamma 87.7700(10)
_cell_formula_units_Z 2
_cell_length_a 10.23090(10)
_cell_length_b 30.6709(2)
_cell_length_c 32.1621(3)
_cell_measurement_reflns_used 38060
_cell_measurement_temperature 169.99(13)
_cell_measurement_theta_max 74.0230
_cell_measurement_theta_min 2.7900
_cell_volume 9909.10(15)
_computing_cell_refinement 'CrysAlisPro 1.171.40.14e (Rigaku OD, 2018)'
_computing_data_collection 'CrysAlisPro 1.171.40.14e (Rigaku OD, 2018)'
_computing_data_reduction 'CrysAlisPro 1.171.40.14e (Rigaku OD, 2018)'
_computing_molecular_graphics 'Olex2 (Dolomanov et al., 2009)'
_computing_publication_material 'Olex2 (Dolomanov et al., 2009)'
_computing_structure_refinement 'ShelXL (Sheldrick, 2015)'
_computing_structure_solution 'ShelXT (Sheldrick, 2015)'
_diffrn_ambient_environment N~2~
_diffrn_ambient_temperature 169.99(13)
_diffrn_detector 'CCD plate'
_diffrn_detector_type HyPix
_diffrn_measured_fraction_theta_full 0.978
_diffrn_measured_fraction_theta_max 0.930
_diffrn_measurement_details
;
List of Runs (angles in degrees, time in seconds):

  # Type    Start    End  Width  t~exp~   \w     \q     \k     \f   Frames
#--------------------------------------------------------------------------
  1  \w    -58.00   9.00   0.50    1.00    --  -46.95  38.00  90.00  134
  2  \w    -58.00  24.00   0.50    1.00    --  -46.95  38.00 150.00  164
  3  \w    -59.00   5.00   0.50    1.00    --  -46.95  19.00  60.00  128
  4  \w    -79.00   2.00   0.50    1.00    --  -46.95 103.00 121.00  162
  5  \w    -83.00 -56.00   0.50   12.00    --  -99.00  61.00   0.00   54
  6  \w   -106.00 -26.00   0.50   12.00    --  -99.00 103.00 121.00  160
  7  \w   -117.00 -27.00   0.50   12.00    --  -99.00 125.00 -90.00  180
  8  \w   -166.00-114.00   0.50   12.00    --  -99.00 -30.00  30.00  104
  9  \w   -129.00 -94.00   0.50   12.00    --  -99.00-103.00  19.00   70
 10  \w   -110.00 -75.00   0.50    1.00    --  -46.95-125.00 120.00   70
 11  \w   -117.00 -72.00   0.50    1.00    --  -46.95-125.00 150.00   90
 12  \w      4.00  80.00   0.50    1.00    --   46.95-103.00  19.00  152
 13  \w     63.00  89.00   0.50   12.00    --  103.25-103.00  19.00   52
 14  \w     87.00 124.00   0.50   12.00    --  103.25 -77.00  30.00   74
 15  \w     32.00 125.00   0.50   12.00    --  103.25 -77.00  60.00  186
 16  \w     31.00  90.00   0.50   12.00    --  103.25 -77.00   0.00  118
 17  \w     31.00 109.00   0.50   12.00    --  103.25 -94.00 -60.00  156
 18  \w     32.00 122.00   0.50   12.00    --  103.25 -77.00-180.00  180
 19  \w     31.00 119.00   0.50   12.00    --  103.25 -61.00-180.00  176
 20  \w    104.00 168.00   0.50   12.00    --  103.25  61.00-150.00  128
 21  \w    134.00 160.00   0.50   12.00    --  103.25  77.00 -90.00   52
 22  \w     97.00 128.00   0.50   12.00    --  103.25 125.00-120.00   62
 23  \w     88.00 126.00   0.50   12.00    --  103.25  77.00 -90.00   76
 24  \w     93.00 146.00   0.50   12.00    --  103.25 103.00 121.00  106
 25  \w     31.00  83.00   0.50   12.00    --  103.25 -77.00  30.00  104
 26  \w   -112.00 -74.00   0.50    1.00    --  -46.95-125.00-120.00   76
 27  \w   -167.00 -85.50   0.50   12.00    --  -99.00 -94.00  30.00  163
;
_diffrn_measurement_device 'four-circle diffractometer'
_diffrn_measurement_device_type 'XtaLAB Synergy R, HyPix'
_diffrn_measurement_method '\w scans'
_diffrn_orient_matrix_type 'CrysAlisPro convention (1999,Acta A55,543-557)'
_diffrn_orient_matrix_UB_11 -0.0355854000
_diffrn_orient_matrix_UB_12 0.0443712000
_diffrn_orient_matrix_UB_13 0.0156320000
_diffrn_orient_matrix_UB_21 0.0392800000
_diffrn_orient_matrix_UB_22 -0.0195904000
_diffrn_orient_matrix_UB_23 0.0441262000
_diffrn_orient_matrix_UB_31 0.1419065000
_diffrn_orient_matrix_UB_32 0.0153186000
_diffrn_orient_matrix_UB_33 -0.0135972000
_diffrn_radiation_monochromator mirror
_diffrn_radiation_probe x-ray
_diffrn_radiation_type CuK\a
_diffrn_radiation_wavelength 1.54184
_diffrn_reflns_av_R_equivalents 0.0349
_diffrn_reflns_av_unetI/netI 0.0371
_diffrn_reflns_Laue_measured_fraction_full 0.978
_diffrn_reflns_Laue_measured_fraction_max 0.930
_diffrn_reflns_limit_h_max 12
_diffrn_reflns_limit_h_min -9
_diffrn_reflns_limit_k_max 38
_diffrn_reflns_limit_k_min -38
_diffrn_reflns_limit_l_max 39
_diffrn_reflns_limit_l_min -38
_diffrn_reflns_number 111270
_diffrn_reflns_point_group_measured_fraction_full 0.978
_diffrn_reflns_point_group_measured_fraction_max 0.930
_diffrn_reflns_theta_full 67.684
_diffrn_reflns_theta_max 75.741
_diffrn_reflns_theta_min 2.169
_diffrn_source 'Rotating-anode X-ray tube'
_diffrn_source_type 'PhotonJet R (Cu) X-ray Source'
_exptl_absorpt_coefficient_mu 0.406
_exptl_absorpt_correction_T_max 1.00000
_exptl_absorpt_correction_T_min 0.88616
_exptl_absorpt_correction_type multi-scan
_exptl_absorpt_process_details
;
CrysAlisPro 1.171.40.14e (Rigaku Oxford Diffraction, 2018)
Empirical absorption correction using spherical harmonics,
 implemented in SCALE3 ABSPACK scaling algorithm.
;
_exptl_crystal_colour 'dark red'
_exptl_crystal_density_diffrn 0.906
_exptl_crystal_description plate
_exptl_crystal_F_000 2908
_exptl_crystal_size_max 0.04
_exptl_crystal_size_mid 0.04
_exptl_crystal_size_min 0.02
_refine_diff_density_max 0.881
_refine_diff_density_min -0.452
_refine_diff_density_rms 0.068
_refine_ls_extinction_method none
_refine_ls_goodness_of_fit_ref 1.871
_refine_ls_hydrogen_treatment constr
_refine_ls_matrix_type full
_refine_ls_number_parameters 2222
_refine_ls_number_reflns 38357
_refine_ls_number_restraints 784
_refine_ls_restrained_S_all 1.923
_refine_ls_R_factor_all 0.1092
_refine_ls_R_factor_gt 0.0908
_refine_ls_shift/su_max 0.001
_refine_ls_shift/su_mean 0.000
_refine_ls_structure_factor_coef Fsqd
_refine_ls_weighting_details 'w=1/[\s^2^(Fo^2^)+(0.1000P)^2^] where P=(Fo^2^+2Fc^2^)/3'
_refine_ls_weighting_scheme calc
_refine_ls_wR_factor_gt 0.2517
_refine_ls_wR_factor_ref 0.2668
_reflns_Friedel_coverage 0.000
_reflns_number_gt 28103
_reflns_number_total 38357
_reflns_threshold_expression 'I > 2\s(I)'
_cod_data_source_file d2cc00957a2.cif
_cod_data_source_block tx664_sq
_cod_depositor_comments 'Adding full bibliography for 7129868.cif.'
_cod_original_cell_volume 9909.11(15)
_cod_database_code 7129868
_shelx_shelxl_version_number 2018/3
_chemical_oxdiff_formula CHNO
_chemical_oxdiff_usercomment CHNO
_shelx_space_group_comment
;
The symmetry employed for this shelxl refinement is uniquely defined
by the following loop, which should always be used as a source of
symmetry information in preference to the above space-group names.
They are only intended as comments.
;
_reflns_odcompleteness_completeness 98.25
_reflns_odcompleteness_iscentric 1
_reflns_odcompleteness_theta 66.97
_olex2_refinement_description
;
1. Fixed Uiso
 At 1.2 times of:
  All C(H) groups, All C(H,H) groups, All C(H,H,H,H) groups
 At 1.5 times of:
  All C(H,H,H) groups
2. Restrained distances
 C67-C64 = C65A-C64 = C65-C64 = C66A-C64 = C67A-C64 = C66-C64
 1.54 with sigma of 0.01
 C44A-C41 = C42-C41 = C43-C41 = C42A-C41 = C43A-C41 = C44-C41
 1.54 with sigma of 0.01
 C125-C1F = C126-C125 = C125-C1E = C125-C1D = C128-C125
 1.54 with sigma of 0.01
 C55-C49 = C56-C55 = C56-C57 = C58-C57 = C59-C58 = C50-C49 = C51-C50 = C52-C51
 = C53-C52 = C54-C53
 1.54 with sigma of 0.01
 C50A-C49A = C51A-C50A = C52A-C51A = C53A-C52A = C54A-C53A = C55A-C49A = C56A-
 C57A = C58A-C57A = C59A-C58A = C56A-C55A
 1.54 with sigma of 0.01
 C117-C116 = C118-C117 = C119-C118 = C120-C119 = C116-C110
 1.54 with sigma of 0.01
 C116-C1G = C1G-C1H = C1H-C1I = C1J-C1I
 1.54 with sigma of 0.01
 C65A-C66A
 2.5 with sigma of 0.02
 C67A-C66A
 2.5 with sigma of 0.02
 C65A-C67A
 2.5 with sigma of 0.02
 C49A-C56A
 2.5 with sigma of 0.02
 C55A-C57A
 2.5 with sigma of 0.02
 C56A-C58A
 2.5 with sigma of 0.02
 C50A-C52A
 2.5 with sigma of 0.02
 C51A-C53A
 2.5 with sigma of 0.02
 C57-C55
 2.5 with sigma of 0.02
 C58-C56
 2.5 with sigma of 0.02
 C116-C1H
 2.5 with sigma of 0.02
 C1G-C1I
 2.5 with sigma of 0.02
 C117-C119
 2.5 with sigma of 0.02
 C57A-C59A
 2.5 with sigma of 0.02
 C52A-C54A
 2.5 with sigma of 0.02
 C57-C59
 2.5 with sigma of 0.02
 C1H-C1J
 2.5 with sigma of 0.02
 C118-C120
 2.5 with sigma of 0.02
3. Uiso/Uaniso restraints and constraints
C64 \\sim C65 \\sim C65A \\sim C66 \\sim C66A \\sim C67 \\sim C67A: within 1.7A
with sigma of 0.02 and sigma for terminal atoms of 0.04
C41 \\sim C42 \\sim C42A \\sim C43 \\sim C43A \\sim C44 \\sim C44A: within 1.7A
with sigma of 0.02 and sigma for terminal atoms of 0.04
C1D \\sim C1E \\sim C1F \\sim C125 \\sim C126 \\sim C127 \\sim C128: within
1.7A with sigma of 0.02 and sigma for terminal atoms of 0.04
C49 \\sim C50 \\sim C51 \\sim C52 \\sim C53 \\sim C54 \\sim C55 \\sim C56 \\sim
C57 \\sim C58 \\sim C59: within 1.7A with sigma of 0.02 and sigma for terminal
atoms of 0.04
C49A \\sim C50A \\sim C51A \\sim C52A \\sim C53A \\sim C54A \\sim C55A \\sim
C56A \\sim C57A \\sim C58A \\sim C59A: within 1.7A with sigma of 0.02 and sigma
for terminal atoms of 0.04
C1G \\sim C1H \\sim C1I \\sim C1J \\sim C116 \\sim C117 \\sim C118 \\sim C119
\\sim C120: within 1.7A with sigma of 0.02 and sigma for terminal atoms of 0.04
Uanis(C64) \\sim Ueq, Uanis(C65) \\sim Ueq, Uanis(C66) \\sim Ueq, Uanis(C67)
\\sim Ueq, Uanis(C67A) \\sim Ueq, Uanis(C65A) \\sim Ueq, Uanis(C66A) \\sim Ueq:
with sigma of 0.01 and sigma for terminal atoms of 0.02
Uanis(C42) \\sim Ueq, Uanis(C43) \\sim Ueq, Uanis(C44) \\sim Ueq, Uanis(C43A)
\\sim Ueq, Uanis(C44A) \\sim Ueq, Uanis(C42A) \\sim Ueq: with sigma of 0.01 and
sigma for terminal atoms of 0.02
Uanis(C127) \\sim Ueq, Uanis(C1D) \\sim Ueq, Uanis(C126) \\sim Ueq, Uanis(C128)
\\sim Ueq, Uanis(C1E) \\sim Ueq, Uanis(C1F) \\sim Ueq: with sigma of 0.01 and
sigma for terminal atoms of 0.02
Uanis(C58) \\sim Ueq, Uanis(C59) \\sim Ueq, Uanis(C55) \\sim Ueq, Uanis(C56)
\\sim Ueq, Uanis(C57) \\sim Ueq, Uanis(C49) \\sim Ueq, Uanis(C50) \\sim Ueq,
Uanis(C51) \\sim Ueq, Uanis(C52) \\sim Ueq, Uanis(C53) \\sim Ueq, Uanis(C54)
\\sim Ueq: with sigma of 0.01 and sigma for terminal atoms of 0.02
Uanis(C55A) \\sim Ueq, Uanis(C56A) \\sim Ueq, Uanis(C57A) \\sim Ueq,
Uanis(C58A) \\sim Ueq, Uanis(C59A) \\sim Ueq, Uanis(C49A) \\sim Ueq,
Uanis(C50A) \\sim Ueq, Uanis(C51A) \\sim Ueq, Uanis(C52A) \\sim Ueq,
Uanis(C53A) \\sim Ueq, Uanis(C54A) \\sim Ueq: with sigma of 0.01 and sigma for
terminal atoms of 0.02
Uanis(C116) \\sim Ueq, Uanis(C117) \\sim Ueq, Uanis(C118) \\sim Ueq,
Uanis(C119) \\sim Ueq, Uanis(C120) \\sim Ueq, Uanis(C1G) \\sim Ueq, Uanis(C1H)
\\sim Ueq, Uanis(C1I) \\sim Ueq, Uanis(C1J) \\sim Ueq: with sigma of 0.01 and
sigma for terminal atoms of 0.02
4. Others
 Sof(H22A)=Sof(C23A)=Sof(C24)=Sof(C25)=Sof(C26)=Sof(H26)=Sof(C60)=Sof(C61)=
 Sof(H61A)=Sof(H61B)=Sof(H61C)=Sof(C62)=Sof(H62A)=Sof(H62B)=Sof(H62C)=Sof(C63)=
 Sof(H63A)=Sof(H63B)=Sof(H63C)=1-FVAR(1)
 Sof(H22)=Sof(C24A)=Sof(C25A)=Sof(C26A)=Sof(H26A)=Sof(C60A)=Sof(C61A)=
 Sof(H61D)=Sof(H61E)=Sof(H61F)=Sof(C62A)=Sof(H62D)=Sof(H62E)=Sof(H62F)=
 Sof(C63A)=Sof(H63D)=Sof(H63E)=Sof(H63F)=Sof(C23)=FVAR(1)
 Sof(C1A)=Sof(H1AA)=Sof(H1AB)=Sof(H1AC)=Sof(C1B)=Sof(H1BA)=Sof(H1BB)=Sof(H1BC)=
 Sof(C1C)=Sof(H1CA)=Sof(H1CB)=Sof(H1CC)=1-FVAR(2)
 Sof(C164)=Sof(H16A)=Sof(H16B)=Sof(H16C)=Sof(C165)=Sof(H16D)=Sof(H16E)=
 Sof(H16F)=Sof(C166)=Sof(H16G)=Sof(H16H)=Sof(H16I)=FVAR(2)
 Sof(C65A)=Sof(H65D)=Sof(H65E)=Sof(H65F)=Sof(C66A)=Sof(H66D)=Sof(H66E)=
 Sof(H66F)=Sof(C67A)=Sof(H67D)=Sof(H67E)=Sof(H67F)=1-FVAR(3)
 Sof(C65)=Sof(H65A)=Sof(H65B)=Sof(H65C)=Sof(C66)=Sof(H66A)=Sof(H66B)=Sof(H66C)=
 Sof(C67)=Sof(H67A)=Sof(H67B)=Sof(H67C)=FVAR(3)
 Sof(C42A)=Sof(H42D)=Sof(H42E)=Sof(H42F)=Sof(C43A)=Sof(H43D)=Sof(H43E)=
 Sof(H43F)=Sof(C44A)=Sof(H44D)=Sof(H44E)=Sof(H44F)=1-FVAR(4)
 Sof(C42)=Sof(H42A)=Sof(H42B)=Sof(H42C)=Sof(C43)=Sof(H43A)=Sof(H43B)=Sof(H43C)=
 Sof(C44)=Sof(H44A)=Sof(H44B)=Sof(H44C)=FVAR(4)
 Sof(C1D)=Sof(H1DA)=Sof(H1DB)=Sof(H1DC)=Sof(C1E)=Sof(H1EA)=Sof(H1EB)=Sof(H1EC)=
 Sof(C1F)=Sof(H1FA)=Sof(H1FB)=Sof(H1FC)=1-FVAR(5)
 Sof(C126)=Sof(H12M)=Sof(H12N)=Sof(H12O)=Sof(C127)=Sof(H12P)=Sof(H12Q)=
 Sof(H12R)=Sof(C128)=Sof(H12S)=Sof(H12T)=Sof(H12U)=FVAR(5)
 Sof(C49A)=Sof(H49A)=Sof(C50A)=Sof(H50C)=Sof(H50D)=Sof(C51A)=Sof(H51C)=
 Sof(H51D)=Sof(C52A)=Sof(H52C)=Sof(H52D)=Sof(C53A)=Sof(H53C)=Sof(H53D)=
 Sof(C54A)=Sof(H54D)=Sof(H54E)=Sof(H54F)=Sof(C55A)=Sof(H55C)=Sof(H55D)=
 Sof(C56A)=Sof(H56C)=Sof(H56D)=Sof(C57A)=Sof(H57C)=Sof(H57D)=Sof(C58A)=
 Sof(H58C)=Sof(H58D)=Sof(C59A)=Sof(H59D)=Sof(H59E)=Sof(H59F)=1-FVAR(6)
 Sof(C49)=Sof(H49)=Sof(C50)=Sof(H50A)=Sof(H50B)=Sof(C51)=Sof(H51A)=Sof(H51B)=
 Sof(C52)=Sof(H52A)=Sof(H52B)=Sof(C53)=Sof(H53A)=Sof(H53B)=Sof(C54)=Sof(H54A)=
 Sof(H54B)=Sof(H54C)=Sof(C55)=Sof(H55A)=Sof(H55B)=Sof(C56)=Sof(H56A)=Sof(H56B)=
 Sof(C57)=Sof(H57A)=Sof(H57B)=Sof(C58)=Sof(H58A)=Sof(H58B)=Sof(C59)=Sof(H59A)=
 Sof(H59B)=Sof(H59C)=FVAR(6)
 Sof(C1G)=Sof(H1GA)=Sof(H1GB)=Sof(C1H)=Sof(H1HA)=Sof(H1HB)=Sof(C1I)=Sof(H1IA)=
 Sof(H1IB)=Sof(C1J)=Sof(H1JA)=Sof(H1JB)=Sof(H1JC)=Sof(H11N)=Sof(H11O)=1-FVAR(7)
 Sof(H11L)=Sof(H11M)=Sof(C117)=Sof(H11P)=Sof(H11Q)=Sof(C118)=Sof(H11R)=
 Sof(H11S)=Sof(C119)=Sof(H11T)=Sof(H11U)=Sof(C120)=Sof(H12A)=Sof(H12B)=
 Sof(H12C)=FVAR(7)
5.a Riding coordinates:
 C1J(H1JA,H1JB,H1JC), C54(H54A,H54B,H54C), C54A(H54D,H54E,H54F), C59(H59A,H59B,
 H59C), C59A(H59D,H59E,H59F), C115(H11I,H11J,H11K), C120(H12A,H12B,H12C)
5.b Ternary CH refined with riding coordinates:
 C49(H49), C49A(H49A), C110(H110), C171(H171)
5.c Secondary CH2 refined with riding coordinates:
 C1G(H1GA,H1GB), C1H(H1HA,H1HB), C1I(H1IA,H1IB), C50(H50A,H50B), C50A(H50C,
 H50D), C51(H51A,H51B), C51A(H51C,H51D), C52(H52A,H52B), C52A(H52C,H52D),
 C53(H53A,H53B), C53A(H53C,H53D), C55(H55A,H55B), C55A(H55C,H55D), C56(H56A,
 H56B), C56A(H56C,H56D), C57(H57A,H57B), C57A(H57C,H57D), C58(H58A,H58B),
 C58A(H58C,H58D), C111(H11A,H11B), C112(H11C,H11D), C113(H11E,H11F), C114(H11G,
 H11H), C116(H11N,H11O), C116(H11L,H11M), C117(H11P,H11Q), C118(H11R,H11S),
 C119(H11T,H11U), C172(H17D,H17E), C173(H17F,H17G), C174(H17H,H17I), C175(H17J,
 H17K), C177(H17O,H17P), C178(H17Q,H17R), C179(H17S,H17T), C180(H18A,H18B)
5.d Aromatic/amide H refined with riding coordinates:
 C8(H8), C11(H11), C13(H13), C17(H17), C22(H22), C22(H22A), C26(H26),
 C26A(H26A), C28(H28), C31(H31), C69(H69), C72(H72), C74(H74), C78(H78),
 C83(H83), C87(H87), C89(H89), C92(H92), C130(H130), C133(H133), C135(H135),
 C139(H139), C144(H144), C148(H148), C150(H150), C153(H153), C198(H198),
 C199(H199), C200(H200), C201(H201), C202(H202)
5.e Idealised Me refined as rotating group:
 C1A(H1AA,H1AB,H1AC), C1B(H1BA,H1BB,H1BC), C1C(H1CA,H1CB,H1CC), C1D(H1DA,H1DB,
 H1DC), C1E(H1EA,H1EB,H1EC), C1F(H1FA,H1FB,H1FC), C42(H42A,H42B,H42C),
 C42A(H42D,H42E,H42F), C43(H43A,H43B,H43C), C43A(H43D,H43E,H43F), C44(H44A,H44B,
 H44C), C44A(H44D,H44E,H44F), C46(H46A,H46B,H46C), C47(H47A,H47B,H47C),
 C48(H48A,H48B,H48C), C61(H61A,H61B,H61C), C61A(H61D,H61E,H61F), C62(H62A,H62B,
 H62C), C62A(H62D,H62E,H62F), C63(H63A,H63B,H63C), C63A(H63D,H63E,H63F),
 C65(H65A,H65B,H65C), C65A(H65D,H65E,H65F), C66(H66A,H66B,H66C), C66A(H66D,H66E,
 H66F), C67(H67A,H67B,H67C), C67A(H67D,H67E,H67F), C103(H10A,H10B,H10C),
 C104(H10D,H10E,H10F), C105(H10G,H10H,H10I), C107(H10J,H10K,H10L), C108(H10M,
 H10N,H10O), C109(H10P,H10Q,H10R), C122(H12D,H12E,H12F), C123(H12G,H12H,H12I),
 C124(H12J,H12K,H12L), C126(H12M,H12N,H12O), C127(H12P,H12Q,H12R), C128(H12S,
 H12T,H12U), C164(H16A,H16B,H16C), C165(H16D,H16E,H16F), C166(H16G,H16H,H16I),
 C168(H16J,H16K,H16L), C169(H16M,H16N,H16O), C170(H17A,H17B,H17C), C176(H17L,
 H17M,H17N), C181(H18C,H18D,H18E), C183(H18F,H18G,H18H), C184(H18I,H18J,H18K),
 C185(H18L,H18M,H18N), C187(H18O,H18P,H18Q), C188(H18R,H18S,H18T), C189(H18U,
 H18V,H18W), C203(H20A,H20B,H20C)
;
_olex2_submission_special_instructions 'No special instructions were received'
_oxdiff_exptl_absorpt_empirical_details
;
Empirical correction (ABSPACK) includes:
- Absorption correction using spherical harmonics
- Frame scaling
;
_oxdiff_exptl_absorpt_empirical_full_max 2.479
_oxdiff_exptl_absorpt_empirical_full_min 0.494

loop_
_space_group_symop_operation_xyz
'x, y, z'
'-x, -y, -z'

loop_
_atom_site_label
_atom_site_type_symbol
_atom_site_fract_x
_atom_site_fract_y
_atom_site_fract_z
_atom_site_U_iso_or_equiv
_atom_site_adp_type
_atom_site_occupancy
_atom_site_site_symmetry_order
_atom_site_calc_flag
_atom_site_refinement_flags_posn
_atom_site_refinement_flags_adp
_atom_site_refinement_flags_occupancy
_atom_site_disorder_assembly
_atom_site_disorder_group
O1 O 0.5676(3) 0.09788(8) -0.05507(7) 0.1158(9) Uani 1 1 d . . . . .
O2 O 0.7097(4) 0.23693(9) -0.10397(7) 0.1422(14) Uani 1 1 d . . . . .
O3 O 1.3319(3) 0.52631(10) 0.27031(8) 0.1229(11) Uani 1 1 d . . . . .
O4 O 1.1853(2) 0.49591(8) 0.40976(7) 0.0982(7) Uani 1 1 d . . . . .
O5 O -0.25228(13) 0.13597(5) 0.55570(5) 0.0538(3) Uani 1 1 d . . . . .
O6 O -0.33336(12) 0.04549(4) 0.46174(4) 0.0469(3) Uani 1 1 d . . . . .
N1 N 0.6343(4) 0.16793(9) -0.08036(8) 0.1150(12) Uani 1 1 d . . . . .
N2 N 1.2568(3) 0.51310(9) 0.33993(9) 0.0938(8) Uani 1 1 d . . . . .
N3 N -0.29156(13) 0.08904(5) 0.51022(5) 0.0412(3) Uani 1 1 d . . . . .
C1 C 0.52612(19) 0.22003(7) 0.23889(6) 0.0500(5) Uani 1 1 d . . . . .
C1A C 0.3262(9) 0.3661(2) 0.5317(3) 0.093(3) Uani 0.424(9) 1 d . . P A 2
H1AA H 0.292350 0.349184 0.558050 0.139 Uiso 0.424(9) 1 calc GR . P A 2
H1AB H 0.325566 0.396764 0.534496 0.139 Uiso 0.424(9) 1 calc GR . P A 2
H1AC H 0.414587 0.356296 0.524131 0.139 Uiso 0.424(9) 1 calc GR . P A 2
C1B C 0.1039(8) 0.3764(2) 0.5053(6) 0.122(6) Uani 0.424(9) 1 d . . P A 2
H1BA H 0.045791 0.371768 0.484941 0.183 Uiso 0.424(9) 1 calc GR . P A 2
H1BB H 0.109138 0.407507 0.505943 0.183 Uiso 0.424(9) 1 calc GR . P A 2
H1BC H 0.070701 0.361807 0.532792 0.183 Uiso 0.424(9) 1 calc GR . P A 2
C1C C 0.3107(17) 0.3827(4) 0.4551(5) 0.101(4) Uani 0.424(9) 1 d . . P A 2
H1CA H 0.396735 0.369204 0.452070 0.151 Uiso 0.424(9) 1 calc GR . P A 2
H1CB H 0.318611 0.413150 0.458088 0.151 Uiso 0.424(9) 1 calc GR . P A 2
H1CC H 0.267047 0.380998 0.430412 0.151 Uiso 0.424(9) 1 calc GR . P A 2
C1D C 0.8031(9) 0.2631(4) 0.5197(5) 0.094(4) Uani 0.336(9) 1 d D U P B 2
H1DA H 0.819242 0.257095 0.491171 0.142 Uiso 0.336(9) 1 calc GR . P B 2
H1DB H 0.795633 0.235693 0.538825 0.142 Uiso 0.336(9) 1 calc GR . P B 2
H1DC H 0.874680 0.279359 0.526126 0.142 Uiso 0.336(9) 1 calc GR . P B 2
C1E C 0.6617(16) 0.3026(4) 0.5684(2) 0.101(4) Uani 0.336(9) 1 d D U P B 2
H1EA H 0.746455 0.311363 0.573920 0.152 Uiso 0.336(9) 1 calc GR . P B 2
H1EB H 0.633972 0.277353 0.588472 0.152 Uiso 0.336(9) 1 calc GR . P B 2
H1EC H 0.599259 0.326516 0.570762 0.152 Uiso 0.336(9) 1 calc GR . P B 2
C1F C 0.5676(12) 0.2605(4) 0.5161(5) 0.075(4) Uani 0.336(9) 1 d D U P B 2
H1FA H 0.483894 0.275762 0.515734 0.113 Uiso 0.336(9) 1 calc GR . P B 2
H1FB H 0.561929 0.235277 0.537957 0.113 Uiso 0.336(9) 1 calc GR . P B 2
H1FC H 0.592006 0.251095 0.489229 0.113 Uiso 0.336(9) 1 calc GR . P B 2
C1G C 1.216(2) 0.6096(8) 0.3385(6) 0.196(6) Uani 0.375(13) 1 d D U P C 2
H1GA H 1.169418 0.592234 0.322168 0.235 Uiso 0.375(13) 1 calc R . P C 2
H1GB H 1.270223 0.630407 0.319001 0.235 Uiso 0.375(13) 1 calc R . P C 2
C1H C 1.116(2) 0.6345(9) 0.3669(7) 0.216(5) Uani 0.375(13) 1 d D U P C 2
H1HA H 1.051335 0.614508 0.383088 0.259 Uiso 0.375(13) 1 calc R . P C 2
H1HB H 1.160521 0.648436 0.386312 0.259 Uiso 0.375(13) 1 calc R . P C 2
C1I C 1.049(2) 0.6699(8) 0.3353(10) 0.240(6) Uani 0.375(13) 1 d D U P C 2
H1IA H 1.066181 0.699431 0.340260 0.288 Uiso 0.375(13) 1 calc R . P C 2
H1IB H 1.080822 0.667119 0.306334 0.288 Uiso 0.375(13) 1 calc R . P C 2
C1J C 0.900(2) 0.6609(11) 0.3435(11) 0.271(11) Uani 0.375(13) 1 d D U P C 2
H1JA H 0.881919 0.634885 0.332324 0.407 Uiso 0.375(13) 1 d R . P C 2
H1JB H 0.852939 0.685725 0.329804 0.407 Uiso 0.375(13) 1 d R . P C 2
H1JC H 0.873679 0.656865 0.373404 0.407 Uiso 0.375(13) 1 d R . P C 2
C2 C 0.5986(2) 0.25940(7) 0.22353(6) 0.0519(5) Uani 1 1 d . . . . .
C3 C 0.6356(2) 0.28493(7) 0.25200(7) 0.0555(5) Uani 1 1 d . . . . .
C4 C 0.5852(2) 0.27651(7) 0.29580(6) 0.0543(5) Uani 1 1 d . . . . .
C5 C 0.4959(2) 0.24290(7) 0.30910(6) 0.0507(5) Uani 1 1 d . . . . .
C6 C 0.46941(19) 0.21341(7) 0.28067(6) 0.0488(4) Uani 1 1 d . . . . .
C7 C 0.52463(18) 0.19488(7) 0.20318(6) 0.0490(4) Uani 1 1 d . . . . .
C8 C 0.49428(19) 0.15315(7) 0.19725(6) 0.0494(4) Uani 1 1 d . . . . .
H8 H 0.467639 0.132296 0.220543 0.059 Uiso 1 1 calc R . . . .
C9 C 0.50321(19) 0.14142(7) 0.15565(6) 0.0500(4) Uani 1 1 d . . . . .
C10 C 0.4700(2) 0.09778(7) 0.14791(7) 0.0514(5) Uani 1 1 d . . . . .
C11 C 0.4634(2) 0.06225(7) 0.18141(7) 0.0546(5) Uani 1 1 d . . . . .
H11 H 0.480498 0.067059 0.208137 0.066 Uiso 1 1 calc R . . . .
C12 C 0.4325(2) 0.02071(8) 0.17558(8) 0.0597(5) Uani 1 1 d . . . . .
C13 C 0.3880(2) 0.01690(8) 0.13667(8) 0.0617(5) Uani 1 1 d . . . . .
H13 H 0.358364 -0.010485 0.133276 0.074 Uiso 1 1 calc R . . . .
C14 C 0.3848(2) 0.05062(8) 0.10299(7) 0.0579(5) Uani 1 1 d . . . . .
C15 C 0.4480(2) 0.09066(7) 0.10639(7) 0.0532(5) Uani 1 1 d . . . . .
C16 C 0.5002(2) 0.12330(7) 0.07063(7) 0.0554(5) Uani 1 1 d . . . . .
C17 C 0.5256(2) 0.11397(8) 0.02892(8) 0.0636(6) Uani 1 1 d . . . . .
H17 H 0.508710 0.085889 0.023616 0.076 Uiso 1 1 calc R . . . .
C18 C 0.5745(3) 0.14488(9) -0.00420(8) 0.0684(6) Uani 1 1 d . . . . .
C19 C 0.5916(4) 0.13398(10) -0.04753(9) 0.0895(9) Uani 1 1 d . . . . .
C20 C 0.6706(5) 0.20971(11) -0.07432(9) 0.1028(12) Uani 1 1 d . . . . .
C21 C 0.6550(3) 0.21942(9) -0.03078(8) 0.0742(7) Uani 1 1 d . . . . .
C22 C 0.6886(4) 0.25972(10) -0.02369(8) 0.0867(9) Uani 1 1 d . . . . .
H22 H 0.744796 0.277504 -0.043291 0.104 Uiso 0.400(3) 1 calc R . P D 1
H22A H 0.698750 0.282402 -0.046551 0.104 Uiso 0.600(3) 1 calc R . P D 2
C23A C 0.7091(6) 0.26898(16) 0.01711(14) 0.0616(11) Uani 0.600(3) 1 d . . P D 2
C24 C 0.7538(4) 0.31120(13) 0.02577(11) 0.0577(9) Uani 0.600(3) 1 d . . P D 2
C24A C 0.6400(6) 0.31992(19) 0.02460(19) 0.0609(15) Uani 0.400(3) 1 d . . P D 1
C25 C 0.8274(4) 0.34344(14) -0.00491(12) 0.0655(11) Uani 0.600(3) 1 d . . P D 2
C25A C 0.6295(6) 0.3592(2) -0.00690(18) 0.0619(15) Uani 0.400(3) 1 d . . P D 1
C26 C 0.8153(5) 0.38661(14) 0.00252(14) 0.0723(12) Uani 0.600(3) 1 d . . P D 2
H26 H 0.858141 0.408014 -0.017394 0.087 Uiso 0.600(3) 1 calc R . P D 2
C26A C 0.6692(8) 0.3976(2) 0.0026(2) 0.0736(18) Uani 0.400(3) 1 d . . P D 1
H26A H 0.652134 0.423331 -0.015633 0.088 Uiso 0.400(3) 1 calc R . P D 1
C27 C 0.7384(4) 0.40159(10) 0.04019(9) 0.0898(9) Uani 1 1 d . . . . .
C28 C 0.7075(2) 0.36756(8) 0.07245(8) 0.0635(6) Uani 1 1 d . . . . .
H28 H 0.694300 0.373809 0.099990 0.076 Uiso 1 1 calc R . . . .
C29 C 0.6950(4) 0.32438(9) 0.06602(8) 0.0838(9) Uani 1 1 d . . . . .
C30 C 0.6582(3) 0.28988(8) 0.10160(7) 0.0615(6) Uani 1 1 d . . . . .
C31 C 0.6556(2) 0.29718(7) 0.14432(7) 0.0545(5) Uani 1 1 d . . . . .
H31 H 0.679441 0.324391 0.150107 0.065 Uiso 1 1 calc R . . . .
C32 C 0.6179(2) 0.26409(7) 0.17723(7) 0.0525(5) Uani 1 1 d . . . . .
C33 C 0.5743(2) 0.22441(7) 0.16719(6) 0.0511(5) Uani 1 1 d . . . . .
C34 C 0.5800(2) 0.21540(7) 0.12662(7) 0.0566(5) Uani 1 1 d . . . . .
C35 C 0.5390(2) 0.17335(7) 0.12049(7) 0.0547(5) Uani 1 1 d . . . . .
C36 C 0.5429(2) 0.16404(7) 0.07824(7) 0.0566(5) Uani 1 1 d . . . . .
C37 C 0.5943(3) 0.19684(8) 0.04421(7) 0.0643(6) Uani 1 1 d . . . . .
C38 C 0.6338(4) 0.23892(9) 0.05113(8) 0.0856(9) Uani 1 1 d . . . . .
C39 C 0.6253(3) 0.24871(8) 0.09310(7) 0.0673(6) Uani 1 1 d . . . . .
C40 C 0.6068(3) 0.18699(8) 0.00287(7) 0.0660(6) Uani 1 1 d . . . . .
C41 C 0.4388(3) -0.01890(8) 0.21099(9) 0.0712(6) Uani 1 1 d D U . . .
C42 C 0.5698(5) -0.01932(16) 0.2303(2) 0.0948(16) Uani 0.737(7) 1 d D U P E 1
H42A H 0.641203 -0.022909 0.209112 0.142 Uiso 0.737(7) 1 calc GR . P E 1
H42B H 0.571822 -0.043350 0.253295 0.142 Uiso 0.737(7) 1 calc GR . P E 1
H42C H 0.578426 0.008051 0.240654 0.142 Uiso 0.737(7) 1 calc GR . P E 1
C42A C 0.489(2) -0.0077(5) 0.2511(4) 0.113(5) Uani 0.263(7) 1 d D U P E 2
H42D H 0.570639 0.007329 0.243845 0.170 Uiso 0.263(7) 1 calc GR . P E 2
H42E H 0.502183 -0.034456 0.270254 0.170 Uiso 0.263(7) 1 calc GR . P E 2
H42F H 0.425390 0.010960 0.264379 0.170 Uiso 0.263(7) 1 calc GR . P E 2
C43 C 0.3313(5) -0.01196(17) 0.24741(15) 0.0949(16) Uani 0.737(7) 1 d D U P E 1
H43A H 0.343461 0.015873 0.256431 0.142 Uiso 0.737(7) 1 calc GR . P E 1
H43B H 0.338039 -0.035336 0.270749 0.142 Uiso 0.737(7) 1 calc GR . P E 1
H43C H 0.246048 -0.012122 0.237551 0.142 Uiso 0.737(7) 1 calc GR . P E 1
C43A C 0.3036(11) -0.0396(5) 0.2213(5) 0.101(5) Uani 0.263(7) 1 d D U P E 2
H43D H 0.303914 -0.061373 0.246143 0.152 Uiso 0.263(7) 1 calc GR . P E 2
H43E H 0.283387 -0.053254 0.197908 0.152 Uiso 0.263(7) 1 calc GR . P E 2
H43F H 0.238507 -0.017038 0.226174 0.152 Uiso 0.263(7) 1 calc GR . P E 2
C44 C 0.4140(8) -0.06212(15) 0.19691(18) 0.110(2) Uani 0.737(7) 1 d D U P E 1
H44A H 0.323541 -0.063066 0.191764 0.164 Uiso 0.737(7) 1 calc GR . P E 1
H44B H 0.433302 -0.086016 0.218611 0.164 Uiso 0.737(7) 1 calc GR . P E 1
H44C H 0.469449 -0.064849 0.171370 0.164 Uiso 0.737(7) 1 calc GR . P E 1
C44A C 0.526(2) -0.0546(5) 0.1912(5) 0.125(6) Uani 0.263(7) 1 d D U P E 2
H44D H 0.499176 -0.057373 0.164137 0.188 Uiso 0.263(7) 1 calc GR . P E 2
H44E H 0.517616 -0.082412 0.209568 0.188 Uiso 0.263(7) 1 calc GR . P E 2
H44F H 0.616683 -0.045992 0.187809 0.188 Uiso 0.263(7) 1 calc GR . P E 2
C45 C 0.2999(2) 0.04275(9) 0.06719(8) 0.0660(6) Uani 1 1 d . . . . .
C46 C 0.1787(3) 0.01625(12) 0.08760(10) 0.0858(9) Uani 1 1 d . . . . .
H46A H 0.206231 -0.012851 0.099624 0.129 Uiso 1 1 calc GR . . . .
H46B H 0.120651 0.014172 0.066466 0.129 Uiso 1 1 calc GR . . . .
H46C H 0.133631 0.030910 0.109442 0.129 Uiso 1 1 calc GR . . . .
C47 C 0.3754(3) 0.01473(10) 0.03631(9) 0.0775(7) Uani 1 1 d . . . . .
H47A H 0.448429 0.031016 0.021083 0.116 Uiso 1 1 calc GR . . . .
H47B H 0.317729 0.007866 0.016693 0.116 Uiso 1 1 calc GR . . . .
H47C H 0.407199 -0.012143 0.051906 0.116 Uiso 1 1 calc GR . . . .
C48 C 0.2434(3) 0.08573(11) 0.04380(10) 0.0821(8) Uani 1 1 d . . . . .
H48A H 0.208194 0.104210 0.063984 0.123 Uiso 1 1 calc GR . . . .
H48B H 0.174838 0.078903 0.027834 0.123 Uiso 1 1 calc GR . . . .
H48C H 0.311905 0.100917 0.024971 0.123 Uiso 1 1 calc GR . . . .
C49 C 0.6229(10) 0.1596(3) -0.12430(19) 0.080(2) Uani 0.432(6) 1 d D U P F 1
H49 H 0.586951 0.129902 -0.118393 0.096 Uiso 0.432(6) 1 calc R . P F 1
C49A C 0.6979(11) 0.1546(4) -0.1271(4) 0.152(4) Uani 0.568(6) 1 d D U P F 2
H49A H 0.727928 0.183328 -0.142069 0.182 Uiso 0.568(6) 1 calc R . P F 2
C50 C 0.5151(10) 0.1845(4) -0.1488(3) 0.116(3) Uani 0.432(6) 1 d D U P F 1
H50A H 0.544289 0.214345 -0.158899 0.139 Uiso 0.432(6) 1 calc R . P F 1
H50B H 0.508085 0.170561 -0.173565 0.139 Uiso 0.432(6) 1 calc R . P F 1
C50A C 0.5550(12) 0.1559(5) -0.1371(5) 0.172(4) Uani 0.568(6) 1 d D U P F 2
H50C H 0.562177 0.150525 -0.166200 0.206 Uiso 0.568(6) 1 calc R . P F 2
H50D H 0.519706 0.129060 -0.120400 0.206 Uiso 0.568(6) 1 calc R . P F 2
C51 C 0.3771(12) 0.1874(6) -0.1256(4) 0.150(4) Uani 0.432(6) 1 d D U P F 1
H51A H 0.346052 0.157857 -0.115264 0.180 Uiso 0.432(6) 1 calc R . P F 1
H51B H 0.381387 0.202388 -0.101378 0.180 Uiso 0.432(6) 1 calc R . P F 1
C51A C 0.4397(19) 0.1889(7) -0.1349(7) 0.226(6) Uani 0.568(6) 1 d D U P F 2
H51C H 0.473226 0.217942 -0.134513 0.271 Uiso 0.568(6) 1 calc R . P F 2
H51D H 0.383965 0.180572 -0.108752 0.271 Uiso 0.568(6) 1 calc R . P F 2
C52 C 0.2802(15) 0.2119(6) -0.1537(5) 0.175(5) Uani 0.432(6) 1 d D U P F 1
H52A H 0.260885 0.193331 -0.173956 0.209 Uiso 0.432(6) 1 calc R . P F 1
H52B H 0.321820 0.238170 -0.169550 0.209 Uiso 0.432(6) 1 calc R . P F 1
C52A C 0.357(2) 0.1911(10) -0.1724(7) 0.345(9) Uani 0.568(6) 1 d D U P F 2
H52C H 0.329220 0.161845 -0.175040 0.414 Uiso 0.568(6) 1 calc R . P F 2
H52D H 0.407246 0.203417 -0.198571 0.414 Uiso 0.568(6) 1 calc R . P F 2
C53 C 0.1507(17) 0.2258(8) -0.1308(6) 0.206(7) Uani 0.432(6) 1 d D U P F 1
H53A H 0.170313 0.244866 -0.111009 0.247 Uiso 0.432(6) 1 calc R . P F 1
H53B H 0.110497 0.199612 -0.114460 0.247 Uiso 0.432(6) 1 calc R . P F 1
C53A C 0.235(3) 0.2214(10) -0.1625(11) 0.405(12) Uani 0.568(6) 1 d D U P F 2
H53C H 0.261561 0.247517 -0.152303 0.486 Uiso 0.568(6) 1 calc R . P F 2
H53D H 0.189905 0.230426 -0.187572 0.486 Uiso 0.568(6) 1 calc R . P F 2
C54 C 0.0497(19) 0.2498(7) -0.1585(7) 0.207(7) Uani 0.432(6) 1 d D U P F 1
H54A H 0.061151 0.241290 -0.186176 0.311 Uiso 0.432(6) 1 d R . P F 1
H54B H 0.059001 0.281130 -0.160926 0.311 Uiso 0.432(6) 1 d R . P F 1
H54C H -0.036379 0.241820 -0.145216 0.311 Uiso 0.432(6) 1 d R . P F 1
C54A C 0.147(3) 0.1922(16) -0.1278(13) 0.48(2) Uani 0.568(6) 1 d D U P F 2
H54D H 0.091018 0.210112 -0.110938 0.715 Uiso 0.568(6) 1 d R . P F 2
H54E H 0.204048 0.174082 -0.110238 0.715 Uiso 0.568(6) 1 d R . P F 2
H54F H 0.093358 0.173782 -0.140328 0.715 Uiso 0.568(6) 1 d R . P F 2
C55 C 0.7529(11) 0.1504(4) -0.1481(3) 0.132(4) Uani 0.432(6) 1 d D U P F 1
H55A H 0.810356 0.175371 -0.150786 0.158 Uiso 0.432(6) 1 calc R . P F 1
H55B H 0.741213 0.144216 -0.176064 0.158 Uiso 0.432(6) 1 calc R . P F 1
C55A C 0.8218(11) 0.1280(4) -0.1288(4) 0.142(3) Uani 0.568(6) 1 d D U P F 2
H55C H 0.787430 0.098500 -0.121497 0.171 Uiso 0.568(6) 1 calc R . P F 2
H55D H 0.855838 0.133677 -0.103190 0.171 Uiso 0.568(6) 1 calc R . P F 2
C56 C 0.8085(17) 0.1103(6) -0.1213(7) 0.217(7) Uani 0.432(6) 1 d D U P F 1
H56A H 0.827834 0.086700 -0.138007 0.261 Uiso 0.432(6) 1 calc R . P F 1
H56B H 0.745611 0.099913 -0.097425 0.261 Uiso 0.432(6) 1 calc R . P F 1
C56A C 0.9460(12) 0.1188(5) -0.1544(5) 0.218(6) Uani 0.568(6) 1 d D U P F 2
H56C H 0.989953 0.093279 -0.139780 0.261 Uiso 0.568(6) 1 calc R . P F 2
H56D H 1.003232 0.143801 -0.156793 0.261 Uiso 0.568(6) 1 calc R . P F 2
C57 C 0.9352(14) 0.1245(6) -0.1058(6) 0.195(6) Uani 0.432(6) 1 d D U P F 1
H57A H 0.927440 0.120989 -0.075123 0.234 Uiso 0.432(6) 1 calc R . P F 1
H57B H 0.953137 0.155187 -0.116978 0.234 Uiso 0.432(6) 1 calc R . P F 1
C57A C 0.926(2) 0.1104(10) -0.1983(6) 0.320(9) Uani 0.568(6) 1 d D U P F 2
H57C H 0.882097 0.135386 -0.213802 0.384 Uiso 0.568(6) 1 calc R . P F 2
H57D H 0.874224 0.084276 -0.197028 0.384 Uiso 0.568(6) 1 calc R . P F 2
C58 C 1.0459(15) 0.0939(6) -0.1224(6) 0.198(6) Uani 0.432(6) 1 d D U P F 1
H58A H 1.010915 0.065197 -0.123457 0.238 Uiso 0.432(6) 1 calc R . P F 1
H58B H 1.081056 0.106393 -0.150758 0.238 Uiso 0.432(6) 1 calc R . P F 1
C58A C 1.069(3) 0.1033(13) -0.2198(9) 0.430(12) Uani 0.568(6) 1 d D U P F 2
H58C H 1.086516 0.072511 -0.222257 0.516 Uiso 0.568(6) 1 calc R . P F 2
H58D H 1.081613 0.120922 -0.247659 0.516 Uiso 0.568(6) 1 calc R . P F 2
C59 C 1.155(2) 0.0889(9) -0.0927(8) 0.268(11) Uani 0.432(6) 1 d D U P F 1
H59A H 1.237362 0.084733 -0.109175 0.402 Uiso 0.432(6) 1 d R . P F 1
H59B H 1.138122 0.063333 -0.071715 0.402 Uiso 0.432(6) 1 d R . P F 1
H59C H 1.159842 0.114413 -0.078955 0.402 Uiso 0.432(6) 1 d R . P F 1
C59A C 1.157(3) 0.1193(17) -0.1886(14) 0.55(2) Uani 0.568(6) 1 d D U P F 2
H59D H 1.140236 0.149110 -0.183296 0.825 Uiso 0.568(6) 1 d R . P F 2
H59E H 1.248626 0.115020 -0.196696 0.825 Uiso 0.568(6) 1 d R . P F 2
H59F H 1.130236 0.099170 -0.163376 0.825 Uiso 0.568(6) 1 d R . P F 2
C60 C 0.9328(5) 0.33318(16) -0.04191(14) 0.0799(14) Uani 0.600(3) 1 d . . P D 2
C60A C 0.5520(9) 0.3633(2) -0.0500(2) 0.083(2) Uani 0.400(3) 1 d . . P D 1
C61 C 0.9912(6) 0.2867(2) -0.0337(2) 0.108(2) Uani 0.600(3) 1 d . . P D 2
H61A H 0.989915 0.277341 -0.003745 0.162 Uiso 0.600(3) 1 calc GR . P D 2
H61B H 1.080257 0.286494 -0.046563 0.162 Uiso 0.600(3) 1 calc GR . P D 2
H61C H 0.940367 0.267001 -0.045564 0.162 Uiso 0.600(3) 1 calc GR . P D 2
C61A C 0.4484(7) 0.3307(3) -0.0450(3) 0.084(2) Uani 0.400(3) 1 d . . P D 1
H61D H 0.366672 0.343596 -0.034666 0.126 Uiso 0.400(3) 1 calc GR . P D 1
H61E H 0.470872 0.305483 -0.025150 0.126 Uiso 0.400(3) 1 calc GR . P D 1
H61F H 0.439786 0.321720 -0.071812 0.126 Uiso 0.400(3) 1 calc GR . P D 1
C62 C 0.8769(6) 0.34297(18) -0.08571(14) 0.0893(16) Uani 0.600(3) 1 d . . P D 2
H62A H 0.824683 0.318725 -0.089265 0.134 Uiso 0.600(3) 1 calc GR . P D 2
H62B H 0.948250 0.346778 -0.107797 0.134 Uiso 0.600(3) 1 calc GR . P D 2
H62C H 0.823239 0.369444 -0.087056 0.134 Uiso 0.600(3) 1 calc GR . P D 2
C62A C 0.6550(9) 0.3600(3) -0.0885(2) 0.083(2) Uani 0.400(3) 1 d . . P D 1
H62D H 0.700166 0.331821 -0.084457 0.124 Uiso 0.400(3) 1 calc GR . P D 1
H62E H 0.717228 0.383088 -0.090971 0.124 Uiso 0.400(3) 1 calc GR . P D 1
H62F H 0.611369 0.362898 -0.113773 0.124 Uiso 0.400(3) 1 calc GR . P D 1
C63 C 1.0473(5) 0.3637(2) -0.04409(17) 0.0927(16) Uani 0.600(3) 1 d . . P D 2
H63A H 1.019181 0.393536 -0.053156 0.139 Uiso 0.600(3) 1 calc GR . P D 2
H63B H 1.117257 0.355356 -0.063868 0.139 Uiso 0.600(3) 1 calc GR . P D 2
H63C H 1.077855 0.361369 -0.016611 0.139 Uiso 0.600(3) 1 calc GR . P D 2
C63A C 0.4800(8) 0.4059(2) -0.0565(2) 0.083(2) Uani 0.400(3) 1 d . . P D 1
H63D H 0.419684 0.405324 -0.077304 0.125 Uiso 0.400(3) 1 calc GR . P D 1
H63E H 0.541161 0.429160 -0.066095 0.125 Uiso 0.400(3) 1 calc GR . P D 1
H63F H 0.432058 0.410971 -0.030281 0.125 Uiso 0.400(3) 1 calc GR . P D 1
C64 C 0.7406(3) 0.44933(10) 0.04673(10) 0.0898(9) Uani 1 1 d D U . . .
C65 C 0.7097(16) 0.4556(3) 0.0916(2) 0.168(4) Uani 0.652(8) 1 d D U P G 1
H65A H 0.626625 0.442710 0.102494 0.252 Uiso 0.652(8) 1 calc GR . P G 1
H65B H 0.705315 0.486608 0.093376 0.252 Uiso 0.652(8) 1 calc GR . P G 1
H65C H 0.777238 0.441615 0.107926 0.252 Uiso 0.652(8) 1 calc GR . P G 1
C65A C 0.6022(11) 0.4663(6) 0.0634(6) 0.155(6) Uani 0.348(8) 1 d D U P G 2
H65D H 0.540201 0.462951 0.043749 0.233 Uiso 0.348(8) 1 calc GR . P G 2
H65E H 0.606414 0.496879 0.066212 0.233 Uiso 0.348(8) 1 calc GR . P G 2
H65F H 0.574659 0.449449 0.090433 0.233 Uiso 0.348(8) 1 calc GR . P G 2
C66 C 0.8724(7) 0.4688(2) 0.0283(2) 0.112(2) Uani 0.652(8) 1 d D U P G 1
H66A H 0.937819 0.458468 0.047067 0.167 Uiso 0.652(8) 1 calc GR . P G 1
H66B H 0.865489 0.500445 0.025104 0.167 Uiso 0.652(8) 1 calc GR . P G 1
H66C H 0.897055 0.459846 0.001248 0.167 Uiso 0.652(8) 1 calc GR . P G 1
C66A C 0.8120(15) 0.4502(4) 0.0872(4) 0.113(4) Uani 0.348(8) 1 d D U P G 2
H66D H 0.779388 0.427150 0.109065 0.170 Uiso 0.348(8) 1 calc GR . P G 2
H66E H 0.795676 0.478287 0.096665 0.170 Uiso 0.348(8) 1 calc GR . P G 2
H66F H 0.904870 0.445824 0.080590 0.170 Uiso 0.348(8) 1 calc GR . P G 2
C67 C 0.6440(8) 0.4728(3) 0.0172(4) 0.178(4) Uani 0.652(8) 1 d D U P G 1
H67A H 0.684087 0.476050 -0.011479 0.266 Uiso 0.652(8) 1 calc GR . P G 1
H67B H 0.621036 0.501383 0.024709 0.266 Uiso 0.652(8) 1 calc GR . P G 1
H67C H 0.566199 0.455661 0.019725 0.266 Uiso 0.652(8) 1 calc GR . P G 1
C67A C 0.786(2) 0.4830(4) 0.0098(4) 0.148(6) Uani 0.348(8) 1 d D U P G 2
H67D H 0.875888 0.476656 0.000325 0.223 Uiso 0.348(8) 1 calc GR . P G 2
H67E H 0.779083 0.511804 0.018080 0.223 Uiso 0.348(8) 1 calc GR . P G 2
H67F H 0.732156 0.482140 -0.012736 0.223 Uiso 0.348(8) 1 calc GR . P G 2
C68 C 0.7282(2) 0.32145(8) 0.24646(7) 0.0587(5) Uani 1 1 d . . . . .
C69 C 0.8194(2) 0.33972(9) 0.21459(8) 0.0655(6) Uani 1 1 d . . . . .
H69 H 0.826849 0.329881 0.188492 0.079 Uiso 1 1 calc R . . . .
C70 C 0.9029(2) 0.37372(9) 0.22135(8) 0.0650(6) Uani 1 1 d . . . . .
C71 C 1.0018(3) 0.39339(9) 0.18859(8) 0.0711(7) Uani 1 1 d . . . . .
C72 C 1.0405(3) 0.37299(10) 0.15307(8) 0.0731(7) Uani 1 1 d . . . . .
H72 H 1.000121 0.347135 0.150148 0.088 Uiso 1 1 calc R . . . .
C73 C 1.1370(3) 0.39031(11) 0.12227(9) 0.0796(8) Uani 1 1 d . . . . .
C74 C 1.1782(3) 0.43253(11) 0.12489(10) 0.0857(9) Uani 1 1 d . . . . .
H74 H 1.238192 0.445597 0.103171 0.103 Uiso 1 1 calc R . . . .
C75 C 1.1380(3) 0.45623(11) 0.15665(9) 0.0830(9) Uani 1 1 d . . . . .
C76 C 1.0645(3) 0.43260(9) 0.19387(8) 0.0734(7) Uani 1 1 d . . . . .
C77 C 1.0594(3) 0.44347(9) 0.23647(9) 0.0722(7) Uani 1 1 d . . . . .
C78 C 1.1546(3) 0.47002(10) 0.24803(9) 0.0810(8) Uani 1 1 d . . . . .
H78 H 1.219486 0.482198 0.227510 0.097 Uiso 1 1 calc R . . . .
C79 C 1.1543(3) 0.47837(10) 0.28834(10) 0.0807(8) Uani 1 1 d . . . . .
C80 C 1.2561(3) 0.50717(11) 0.29782(11) 0.0933(10) Uani 1 1 d . . . . .
C81 C 1.1718(3) 0.49202(10) 0.37355(11) 0.0827(8) Uani 1 1 d . . . . .
C82 C 1.0651(3) 0.46573(9) 0.36299(9) 0.0733(7) Uani 1 1 d . . . . .
C83 C 0.9753(3) 0.44637(8) 0.39485(9) 0.0695(7) Uani 1 1 d . . . . .
H83 H 0.980763 0.451213 0.422444 0.083 Uiso 1 1 calc R . . . .
C84 C 0.8752(2) 0.41933(7) 0.38665(8) 0.0608(6) Uani 1 1 d . . . . .
C85 C 0.7859(2) 0.39579(7) 0.42085(7) 0.0535(5) Uani 1 1 d . . . . .
C86 C 0.7611(2) 0.40612(7) 0.46298(8) 0.0546(5) Uani 1 1 d . . . . .
C87 C 0.72515(19) 0.37142(7) 0.49490(7) 0.0522(5) Uani 1 1 d . . . . .
H87 H 0.722079 0.376450 0.522771 0.063 Uiso 1 1 calc R . . . .
C88 C 0.69325(19) 0.32931(7) 0.48785(7) 0.0494(4) Uani 1 1 d . . . . .
C89 C 0.68407(19) 0.32424(7) 0.44666(7) 0.0497(4) Uani 1 1 d . . . . .
H89 H 0.647359 0.298769 0.441067 0.060 Uiso 1 1 calc R . . . .
C90 C 0.72872(19) 0.35655(7) 0.41267(7) 0.0498(4) Uani 1 1 d . . . . .
C91 C 0.7228(2) 0.34903(7) 0.36946(7) 0.0536(5) Uani 1 1 d . . . . .
C92 C 0.6470(2) 0.31472(7) 0.35919(7) 0.0538(5) Uani 1 1 d . . . . .
H92 H 0.598922 0.296487 0.380817 0.065 Uiso 1 1 calc R . . . .
C93 C 0.6436(2) 0.30816(7) 0.31815(7) 0.0544(5) Uani 1 1 d . . . . .
C94 C 1.0596(3) 0.45969(9) 0.32089(9) 0.0710(7) Uani 1 1 d . . . . .
C95 C 0.9676(2) 0.43085(8) 0.31135(8) 0.0670(6) Uani 1 1 d . . . . .
C96 C 0.8780(2) 0.40989(8) 0.34539(8) 0.0606(6) Uani 1 1 d . . . . .
C97 C 0.7951(2) 0.37669(7) 0.33651(7) 0.0571(5) Uani 1 1 d . . . . .
C98 C 0.8005(2) 0.36807(8) 0.29454(7) 0.0610(6) Uani 1 1 d . . . . .
C99 C 0.8871(2) 0.38909(8) 0.26053(8) 0.0652(6) Uani 1 1 d . . . . .
C100 C 0.9709(3) 0.42226(9) 0.26914(8) 0.0685(7) Uani 1 1 d . . . . .
C101 C 0.7242(2) 0.33481(8) 0.28625(7) 0.0581(5) Uani 1 1 d . . . . .
C102 C 1.1956(3) 0.36508(12) 0.08701(11) 0.0938(10) Uani 1 1 d . . . . .
C103 C 1.1042(4) 0.33153(13) 0.07841(12) 0.1012(11) Uani 1 1 d . . . . .
H10A H 1.083398 0.310911 0.103744 0.152 Uiso 1 1 calc GR . . . .
H10B H 1.145571 0.316071 0.056581 0.152 Uiso 1 1 calc GR . . . .
H10C H 1.024948 0.346018 0.069385 0.152 Uiso 1 1 calc GR . . . .
C104 C 1.2303(6) 0.39657(17) 0.04592(14) 0.144(2) Uani 1 1 d . . . . .
H10D H 1.153160 0.413174 0.037849 0.215 Uiso 1 1 calc GR . . . .
H10E H 1.263399 0.379896 0.023993 0.215 Uiso 1 1 calc GR . . . .
H10F H 1.296329 0.416426 0.050106 0.215 Uiso 1 1 calc GR . . . .
C105 C 1.3220(4) 0.3424(2) 0.1011(2) 0.158(2) Uani 1 1 d . . . . .
H10G H 1.380150 0.364038 0.106815 0.237 Uiso 1 1 calc GR . . . .
H10H H 1.363842 0.327260 0.079063 0.237 Uiso 1 1 calc GR . . . .
H10I H 1.301843 0.321466 0.126263 0.237 Uiso 1 1 calc GR . . . .
C106 C 1.1627(4) 0.50660(12) 0.14735(11) 0.1005(11) Uani 1 1 d . . . . .
C107 C 1.0760(4) 0.53398(12) 0.17487(14) 0.1139(13) Uani 1 1 d . . . . .
H10J H 0.986542 0.524912 0.176565 0.171 Uiso 1 1 calc GR . . . .
H10K H 1.081704 0.564599 0.162804 0.171 Uiso 1 1 calc GR . . . .
H10L H 1.104505 0.529827 0.202727 0.171 Uiso 1 1 calc GR . . . .
C108 C 1.3088(5) 0.51694(15) 0.14746(14) 0.1312(17) Uani 1 1 d . . . . .
H10M H 1.339385 0.503247 0.173693 0.197 Uiso 1 1 calc GR . . . .
H10N H 1.318706 0.548313 0.144369 0.197 Uiso 1 1 calc GR . . . .
H10O H 1.359400 0.505700 0.124380 0.197 Uiso 1 1 calc GR . . . .
C109 C 1.1216(6) 0.52261(14) 0.10254(13) 0.1415(19) Uani 1 1 d . . . . .
H10P H 1.179970 0.509739 0.082142 0.212 Uiso 1 1 calc GR . . . .
H10Q H 1.126031 0.554202 0.096410 0.212 Uiso 1 1 calc GR . . . .
H10R H 1.033271 0.513838 0.101212 0.212 Uiso 1 1 calc GR . . . .
C110 C 1.3603(4) 0.54207(13) 0.34898(13) 0.1097(13) Uani 1 1 d D . . . .
H110 H 1.403027 0.554887 0.321274 0.132 Uiso 1 1 calc R . . . .
C111 C 1.4687(4) 0.51487(16) 0.37185(14) 0.1166(14) Uani 1 1 d . . . . .
H11A H 1.530254 0.535160 0.378948 0.140 Uiso 1 1 calc R . . . .
H11B H 1.428570 0.498809 0.398199 0.140 Uiso 1 1 calc R . . . .
C112 C 1.5451(5) 0.48226(19) 0.34729(17) 0.1319(16) Uani 1 1 d . . . . .
H11C H 1.596555 0.462975 0.366537 0.158 Uiso 1 1 calc R . . . .
H11D H 1.482711 0.464068 0.337583 0.158 Uiso 1 1 calc R . . . .
C113 C 1.6367(6) 0.5018(2) 0.30948(18) 0.1464(18) Uani 1 1 d . . . . .
H11E H 1.584554 0.519208 0.289163 0.176 Uiso 1 1 calc R . . . .
H11F H 1.678215 0.477765 0.296166 0.176 Uiso 1 1 calc R . . . .
C114 C 1.7442(6) 0.5307(2) 0.3191(2) 0.164(2) Uani 1 1 d . . . . .
H11G H 1.795578 0.513862 0.339969 0.197 Uiso 1 1 calc R . . . .
H11H H 1.703696 0.555692 0.331160 0.197 Uiso 1 1 calc R . . . .
C115 C 1.8372(7) 0.5481(3) 0.2788(2) 0.193(3) Uani 1 1 d . . . . .
H11I H 1.786860 0.554905 0.255021 0.289 Uiso 1 1 d R . . . .
H11J H 1.902470 0.525705 0.273531 0.289 Uiso 1 1 d R . . . .
H11K H 1.879730 0.574175 0.283051 0.289 Uiso 1 1 d R . . . .
C116 C 1.3010(5) 0.57924(14) 0.36786(18) 0.1317(16) Uani 1 1 d D U . . .
H11N H 1.370221 0.596420 0.375310 0.158 Uiso 0.375(13) 1 calc R . P C 2
H11O H 1.247226 0.568077 0.393739 0.158 Uiso 0.375(13) 1 calc R . P C 2
H11L H 1.368767 0.600992 0.365610 0.158 Uiso 0.625(13) 1 calc R . P C 1
H11M H 1.280028 0.568762 0.397792 0.158 Uiso 0.625(13) 1 calc R . P C 1
C117 C 1.1790(10) 0.6037(3) 0.3521(5) 0.170(4) Uani 0.625(13) 1 d D U P C 1
H11P H 1.103635 0.586841 0.365714 0.205 Uiso 0.625(13) 1 calc R . P C 1
H11Q H 1.182469 0.602201 0.322085 0.205 Uiso 0.625(13) 1 calc R . P C 1
C118 C 1.1493(15) 0.6517(4) 0.3574(6) 0.231(5) Uani 0.625(13) 1 d D U P C 1
H11R H 1.203763 0.671115 0.336432 0.277 Uiso 0.625(13) 1 calc R . P C 1
H11S H 1.167207 0.656558 0.385309 0.277 Uiso 0.625(13) 1 calc R . P C 1
C119 C 1.0012(14) 0.6613(6) 0.3515(6) 0.236(5) Uani 0.625(13) 1 d D U P C 1
H11T H 0.950967 0.634496 0.359019 0.284 Uiso 0.625(13) 1 calc R . P C 1
H11U H 0.964440 0.682950 0.368724 0.284 Uiso 0.625(13) 1 calc R . P C 1
C120 C 1.002(2) 0.6794(9) 0.3038(6) 0.327(10) Uani 0.625(13) 1 d D U P C 1
H12A H 1.003632 0.655261 0.288000 0.491 Uiso 0.625(13) 1 d R . P C 1
H12B H 1.078833 0.696781 0.294690 0.491 Uiso 0.625(13) 1 d R . P C 1
H12C H 0.924702 0.697461 0.299110 0.491 Uiso 0.625(13) 1 d R . P C 1
C121 C 0.7529(2) 0.45293(8) 0.47686(10) 0.0689(7) Uani 1 1 d . . . . .
C122 C 0.6261(3) 0.45500(10) 0.50653(14) 0.0958(11) Uani 1 1 d . . . . .
H12D H 0.553196 0.447072 0.492973 0.144 Uiso 1 1 calc GR . . . .
H12E H 0.611998 0.484434 0.513018 0.144 Uiso 1 1 calc GR . . . .
H12F H 0.633518 0.434785 0.532200 0.144 Uiso 1 1 calc GR . . . .
C123 C 0.8661(2) 0.46080(10) 0.50216(11) 0.0782(8) Uani 1 1 d . . . . .
H12G H 0.872289 0.436787 0.524951 0.117 Uiso 1 1 calc GR . . . .
H12H H 0.849869 0.487914 0.513443 0.117 Uiso 1 1 calc GR . . . .
H12I H 0.946973 0.462627 0.483939 0.117 Uiso 1 1 calc GR . . . .
C124 C 0.7426(4) 0.49073(10) 0.44062(15) 0.1075(12) Uani 1 1 d . . . . .
H12J H 0.825366 0.493867 0.423464 0.161 Uiso 1 1 calc GR . . . .
H12K H 0.720099 0.517598 0.451813 0.161 Uiso 1 1 calc GR . . . .
H12L H 0.675651 0.484610 0.423691 0.161 Uiso 1 1 calc GR . . . .
C125 C 0.6702(2) 0.29124(8) 0.52477(8) 0.0629(6) Uani 1 1 d D U . . .
C126 C 0.6217(9) 0.2496(2) 0.5129(3) 0.089(2) Uani 0.664(9) 1 d D U P B 1
H12M H 0.537684 0.255426 0.502157 0.134 Uiso 0.664(9) 1 calc GR . P B 1
H12N H 0.613258 0.227231 0.537375 0.134 Uiso 0.664(9) 1 calc GR . P B 1
H12O H 0.683299 0.239667 0.491481 0.134 Uiso 0.664(9) 1 calc GR . P B 1
C127 C 0.7888(5) 0.2829(3) 0.5470(2) 0.104(2) Uani 0.664(9) 1 d . U P B 1
H12P H 0.859777 0.273570 0.528116 0.156 Uiso 0.664(9) 1 calc GR . P B 1
H12Q H 0.772128 0.260112 0.570917 0.156 Uiso 0.664(9) 1 calc GR . P B 1
H12R H 0.811973 0.309425 0.556491 0.156 Uiso 0.664(9) 1 calc GR . P B 1
C128 C 0.5557(6) 0.30627(18) 0.55750(16) 0.0875(17) Uani 0.664(9) 1 d D U P B 1
H12S H 0.577324 0.333900 0.565246 0.131 Uiso 0.664(9) 1 calc GR . P B 1
H12T H 0.546112 0.284300 0.582327 0.131 Uiso 0.664(9) 1 calc GR . P B 1
H12U H 0.474670 0.309653 0.544654 0.131 Uiso 0.664(9) 1 calc GR . P B 1
C129 C 0.41283(19) 0.22995(7) 0.34956(6) 0.0492(4) Uani 1 1 d . . . . .
C130 C 0.37850(19) 0.24754(7) 0.38599(6) 0.0503(5) Uani 1 1 d . . . . .
H130 H 0.418357 0.273150 0.389859 0.060 Uiso 1 1 calc R . . . .
C131 C 0.28275(18) 0.22734(6) 0.41810(6) 0.0453(4) Uani 1 1 d . . . . .
C132 C 0.24148(17) 0.24595(6) 0.45638(6) 0.0447(4) Uani 1 1 d . . . . .
C133 C 0.26983(19) 0.28988(6) 0.45901(7) 0.0482(4) Uani 1 1 d . . . . .
H133 H 0.317855 0.306543 0.436244 0.058 Uiso 1 1 calc R . . . .
C134 C 0.22852(19) 0.30894(6) 0.49434(7) 0.0495(4) Uani 1 1 d . . . . .
C135 C 0.18107(18) 0.27992(6) 0.53060(7) 0.0474(4) Uani 1 1 d . . . . .
H135 H 0.164412 0.291310 0.555850 0.057 Uiso 1 1 calc R . . . .
C136 C 0.15728(17) 0.23555(6) 0.53150(6) 0.0429(4) Uani 1 1 d . . . . .
C137 C 0.16600(17) 0.22041(6) 0.49110(6) 0.0423(4) Uani 1 1 d . . . . .
C138 C 0.09203(17) 0.18401(6) 0.48143(6) 0.0410(4) Uani 1 1 d . . . . .
C139 C -0.02328(16) 0.16818(6) 0.50673(6) 0.0415(4) Uani 1 1 d . . . . .
H139 H -0.049677 0.179810 0.531396 0.050 Uiso 1 1 calc R . . . .
C140 C -0.09730(16) 0.13602(6) 0.49575(6) 0.0406(4) Uani 1 1 d . . . . .
C141 C -0.21762(17) 0.12123(6) 0.52299(6) 0.0438(4) Uani 1 1 d . . . . .
C142 C -0.26228(16) 0.07187(6) 0.47223(6) 0.0414(4) Uani 1 1 d . . . . .
C143 C -0.14083(16) 0.08675(6) 0.44562(6) 0.0399(4) Uani 1 1 d . . . . .
C144 C -0.10849(16) 0.07043(6) 0.40859(6) 0.0414(4) Uani 1 1 d . . . . .
H144 H -0.163375 0.050185 0.400975 0.050 Uiso 1 1 calc R . . . .
C145 C 0.00544(16) 0.08338(6) 0.38163(6) 0.0394(4) Uani 1 1 d . . . . .
C146 C 0.03560(17) 0.06827(6) 0.34102(6) 0.0429(4) Uani 1 1 d . . . . .
C147 C -0.01660(17) 0.02949(6) 0.32959(6) 0.0454(4) Uani 1 1 d . . . . .
C148 C -0.03289(19) 0.03084(7) 0.28722(7) 0.0506(5) Uani 1 1 d . . . . .
H148 H -0.078604 0.008107 0.279724 0.061 Uiso 1 1 calc R . . . .
C149 C 0.01499(19) 0.06425(7) 0.25478(7) 0.0499(4) Uani 1 1 d . . . . .
C150 C 0.09795(19) 0.09395(7) 0.26597(6) 0.0491(4) Uani 1 1 d . . . . .
H150 H 0.146280 0.112717 0.244873 0.059 Uiso 1 1 calc R . . . .
C151 C 0.11072(17) 0.09638(6) 0.30843(6) 0.0452(4) Uani 1 1 d . . . . .
C152 C 0.19564(18) 0.12883(6) 0.32033(6) 0.0450(4) Uani 1 1 d . . . . .
C153 C 0.29294(19) 0.15148(7) 0.29041(6) 0.0487(4) Uani 1 1 d . . . . .
H153 H 0.304059 0.145503 0.262765 0.058 Uiso 1 1 calc R . . . .
C154 C 0.36998(18) 0.18201(7) 0.30235(6) 0.0472(4) Uani 1 1 d . . . . .
C155 C 0.34488(18) 0.19263(6) 0.34363(6) 0.0461(4) Uani 1 1 d . . . . .
C156 C 0.25099(17) 0.17176(6) 0.37349(6) 0.0431(4) Uani 1 1 d . . . . .
C157 C 0.22375(17) 0.18833(6) 0.41238(6) 0.0429(4) Uani 1 1 d . . . . .
C158 C 0.12225(16) 0.16844(6) 0.44245(6) 0.0400(4) Uani 1 1 d . . . . .
C159 C 0.04812(16) 0.13432(6) 0.43112(6) 0.0394(4) Uani 1 1 d . . . . .
C160 C 0.07855(16) 0.11768(6) 0.39211(6) 0.0404(4) Uani 1 1 d . . . . .
C161 C 0.17931(17) 0.13779(6) 0.36194(6) 0.0431(4) Uani 1 1 d . . . . .
C162 C -0.06161(16) 0.11808(6) 0.45837(6) 0.0394(4) Uani 1 1 d . . . . .
C163 C 0.2318(2) 0.35893(7) 0.49380(8) 0.0624(6) Uani 1 1 d . . . . .
C164 C 0.1166(6) 0.37750(16) 0.4653(3) 0.0813(18) Uani 0.576(9) 1 d . . P A 1
H16A H 0.135898 0.369725 0.437527 0.122 Uiso 0.576(9) 1 calc GR . P A 1
H16B H 0.110034 0.409052 0.463379 0.122 Uiso 0.576(9) 1 calc GR . P A 1
H16C H 0.034716 0.364864 0.478070 0.122 Uiso 0.576(9) 1 calc GR . P A 1
C165 C 0.3556(7) 0.3791(3) 0.4712(3) 0.074(2) Uani 0.576(9) 1 d . . P A 1
H16D H 0.428077 0.369341 0.487254 0.111 Uiso 0.576(9) 1 calc GR . P A 1
H16E H 0.346989 0.410662 0.468095 0.111 Uiso 0.576(9) 1 calc GR . P A 1
H16F H 0.371219 0.370131 0.443761 0.111 Uiso 0.576(9) 1 calc GR . P A 1
C166 C 0.2024(7) 0.37284(15) 0.53605(18) 0.086(2) Uani 0.576(9) 1 d . . P A 1
H16G H 0.115945 0.363578 0.547883 0.129 Uiso 0.576(9) 1 calc GR . P A 1
H16H H 0.206313 0.404401 0.533227 0.129 Uiso 0.576(9) 1 calc GR . P A 1
H16I H 0.265889 0.359547 0.554369 0.129 Uiso 0.576(9) 1 calc GR . P A 1
C167 C 0.14423(19) 0.20669(6) 0.57600(6) 0.0475(4) Uani 1 1 d . . . . .
C168 C 0.1569(2) 0.15683(7) 0.57661(7) 0.0537(5) Uani 1 1 d . . . . .
H16J H 0.077553 0.146230 0.568621 0.081 Uiso 1 1 calc GR . . . .
H16K H 0.171289 0.142627 0.604577 0.081 Uiso 1 1 calc GR . . . .
H16L H 0.229799 0.150282 0.557008 0.081 Uiso 1 1 calc GR . . . .
C169 C 0.0167(2) 0.21671(8) 0.60299(7) 0.0639(6) Uani 1 1 d . . . . .
H16M H 0.009956 0.247768 0.604383 0.096 Uiso 1 1 calc GR . . . .
H16N H 0.017936 0.200538 0.631026 0.096 Uiso 1 1 calc GR . . . .
H16O H -0.057325 0.208092 0.590428 0.096 Uiso 1 1 calc GR . . . .
C170 C 0.2613(3) 0.21814(9) 0.59864(9) 0.0722(7) Uani 1 1 d . . . . .
H17A H 0.342258 0.212360 0.582173 0.108 Uiso 1 1 calc GR . . . .
H17B H 0.259065 0.200378 0.626055 0.108 Uiso 1 1 calc GR . . . .
H17C H 0.255453 0.248801 0.601752 0.108 Uiso 1 1 calc GR . . . .
C171 C -0.41063(16) 0.07162(6) 0.53802(6) 0.0451(4) Uani 1 1 d . . . . .
H171 H -0.441981 0.047559 0.525175 0.054 Uiso 1 1 calc R . . . .
C172 C -0.3755(2) 0.05105(7) 0.58182(7) 0.0545(5) Uani 1 1 d . . . . .
H17D H -0.284726 0.040527 0.579423 0.065 Uiso 1 1 calc R . . . .
H17E H -0.382020 0.073730 0.599896 0.065 Uiso 1 1 calc R . . . .
C173 C -0.4614(2) 0.01321(9) 0.60269(8) 0.0674(6) Uani 1 1 d . . . . .
H17F H -0.548790 0.025003 0.609914 0.081 Uiso 1 1 calc R . . . .
H17G H -0.468807 -0.006439 0.582207 0.081 Uiso 1 1 calc R . . . .
C174 C -0.4158(3) -0.01314(11) 0.64131(9) 0.0852(8) Uani 1 1 d . . . . .
H17H H -0.332493 -0.027217 0.633199 0.102 Uiso 1 1 calc R . . . .
H17I H -0.398634 0.007224 0.660225 0.102 Uiso 1 1 calc R . . . .
C175 C -0.5025(3) -0.04772(12) 0.66572(12) 0.0989(11) Uani 1 1 d . . . . .
H17J H -0.457795 -0.062294 0.689399 0.119 Uiso 1 1 calc R . . . .
H17K H -0.581281 -0.033398 0.677302 0.119 Uiso 1 1 calc R . . . .
C176 C -0.5408(4) -0.08026(14) 0.64338(13) 0.1075(11) Uani 1 1 d . . . . .
H17L H -0.585841 -0.066482 0.619883 0.161 Uiso 1 1 calc GR . . . .
H17M H -0.598427 -0.100416 0.661864 0.161 Uiso 1 1 calc GR . . . .
H17N H -0.464323 -0.096098 0.633168 0.161 Uiso 1 1 calc GR . . . .
C177 C -0.52062(18) 0.10639(7) 0.53758(7) 0.0504(5) Uani 1 1 d . . . . .
H17O H -0.489774 0.132067 0.547505 0.060 Uiso 1 1 calc R . . . .
H17P H -0.593875 0.094805 0.557348 0.060 Uiso 1 1 calc R . . . .
C178 C -0.56995(19) 0.12101(7) 0.49428(7) 0.0542(5) Uani 1 1 d . . . . .
H17Q H -0.631586 0.145599 0.496389 0.065 Uiso 1 1 calc R . . . .
H17R H -0.495900 0.131731 0.474418 0.065 Uiso 1 1 calc R . . . .
C179 C -0.63689(19) 0.08556(7) 0.47617(7) 0.0538(5) Uani 1 1 d . . . . .
H17S H -0.662636 0.098257 0.448606 0.065 Uiso 1 1 calc R . . . .
H17T H -0.573348 0.061929 0.472015 0.065 Uiso 1 1 calc R . . . .
C180 C -0.7575(2) 0.06584(7) 0.50335(7) 0.0541(5) Uani 1 1 d . . . . .
H18A H -0.731161 0.050500 0.529978 0.065 Uiso 1 1 calc R . . . .
H18B H -0.818716 0.089473 0.509569 0.065 Uiso 1 1 calc R . . . .
C181 C -0.8261(2) 0.03391(8) 0.48184(8) 0.0615(5) Uani 1 1 d . . . . .
H18C H -0.850159 0.048724 0.455097 0.092 Uiso 1 1 calc GR . . . .
H18D H -0.903673 0.023396 0.499436 0.092 Uiso 1 1 calc GR . . . .
H18E H -0.767821 0.009402 0.477377 0.092 Uiso 1 1 calc GR . . . .
C182 C -0.04026(19) -0.01553(6) 0.35882(7) 0.0494(4) Uani 1 1 d . . . . .
C183 C 0.0110(2) -0.01931(7) 0.40234(8) 0.0564(5) Uani 1 1 d . . . . .
H18F H 0.095763 -0.006143 0.399320 0.085 Uiso 1 1 calc GR . . . .
H18G H 0.018454 -0.049886 0.414329 0.085 Uiso 1 1 calc GR . . . .
H18H H -0.049079 -0.004288 0.420622 0.085 Uiso 1 1 calc GR . . . .
C184 C -0.1847(2) -0.02814(7) 0.36413(8) 0.0592(5) Uani 1 1 d . . . . .
H18I H -0.236230 -0.007306 0.378727 0.089 Uiso 1 1 calc GR . . . .
H18J H -0.194025 -0.057166 0.380211 0.089 Uiso 1 1 calc GR . . . .
H18K H -0.214536 -0.027878 0.336788 0.089 Uiso 1 1 calc GR . . . .
C185 C 0.0413(3) -0.05042(8) 0.33628(9) 0.0680(6) Uani 1 1 d . . . . .
H18L H 0.006751 -0.052483 0.310070 0.102 Uiso 1 1 calc GR . . . .
H18M H 0.036136 -0.078611 0.354121 0.102 Uiso 1 1 calc GR . . . .
H18N H 0.131393 -0.041753 0.330730 0.102 Uiso 1 1 calc GR . . . .
C186 C -0.0263(2) 0.06736(8) 0.20999(7) 0.0598(5) Uani 1 1 d . . . . .
C187 C -0.1601(3) 0.09107(14) 0.20988(10) 0.0904(9) Uani 1 1 d . . . . .
H18O H -0.220013 0.076164 0.232098 0.136 Uiso 1 1 calc GR . . . .
H18P H -0.193540 0.090994 0.183109 0.136 Uiso 1 1 calc GR . . . .
H18Q H -0.151070 0.120984 0.214355 0.136 Uiso 1 1 calc GR . . . .
C188 C 0.0718(3) 0.09328(10) 0.17696(8) 0.0711(7) Uani 1 1 d . . . . .
H18R H 0.075308 0.122986 0.182678 0.107 Uiso 1 1 calc GR . . . .
H18S H 0.044230 0.093699 0.149286 0.107 Uiso 1 1 calc GR . . . .
H18T H 0.157328 0.079420 0.178187 0.107 Uiso 1 1 calc GR . . . .
C189 C -0.0387(3) 0.02182(10) 0.19726(9) 0.0829(8) Uani 1 1 d . . . . .
H18U H 0.043479 0.005821 0.199221 0.124 Uiso 1 1 calc GR . . . .
H18V H -0.061222 0.025199 0.168689 0.124 Uiso 1 1 calc GR . . . .
H18W H -0.106223 0.005864 0.215870 0.124 Uiso 1 1 calc GR . . . .
C197 C 0.8347(6) 0.1937(2) 0.33697(17) 0.1338(18) Uani 1 1 d . . . . .
C198 C 0.7483(5) 0.18550(16) 0.37427(19) 0.1273(15) Uani 1 1 d . . . . .
H198 H 0.680340 0.165877 0.375661 0.153 Uiso 1 1 calc R . . . .
C199 C 0.7616(6) 0.20516(18) 0.40755(17) 0.1240(14) Uani 1 1 d . . . . .
H199 H 0.703296 0.199368 0.431885 0.149 Uiso 1 1 calc R . . . .
C200 C 0.8603(6) 0.23360(19) 0.4058(2) 0.1339(16) Uani 1 1 d . . . . .
H200 H 0.869871 0.246285 0.429736 0.161 Uiso 1 1 calc R . . . .
C201 C 0.9458(7) 0.2445(2) 0.3710(3) 0.159(2) Uani 1 1 d . . . . .
H201 H 1.010817 0.265036 0.370342 0.191 Uiso 1 1 calc R . . . .
C202 C 0.9330(6) 0.2244(3) 0.3373(3) 0.156(2) Uani 1 1 d . . . . .
H202 H 0.991704 0.231172 0.313156 0.188 Uiso 1 1 calc R . . . .
C203 C 0.8214(7) 0.1733(3) 0.3014(3) 0.185(3) Uani 1 1 d . . . . .
H20A H 0.831507 0.141884 0.308854 0.277 Uiso 1 1 calc GR . . . .
H20B H 0.887661 0.183818 0.279066 0.277 Uiso 1 1 calc GR . . . .
H20C H 0.735924 0.180269 0.292096 0.277 Uiso 1 1 calc GR . . . .
C23 C 0.6328(9) 0.2745(2) 0.0164(2) 0.0619(17) Uani 0.400(3) 1 d . . P D 1

loop_
_atom_site_aniso_label
_atom_site_aniso_U_11
_atom_site_aniso_U_22
_atom_site_aniso_U_33
_atom_site_aniso_U_23
_atom_site_aniso_U_13
_atom_site_aniso_U_12
O1 0.217(3) 0.0796(13) 0.0536(12) -0.0297(10) 0.0106(15) -0.0229(16)
O2 0.282(4) 0.0938(16) 0.0433(12) -0.0130(10) 0.0360(17) -0.042(2)
O3 0.1300(18) 0.149(2) 0.0887(16) 0.0201(15) -0.0246(13) -0.1046(18)
O4 0.1165(16) 0.1042(16) 0.0813(15) -0.0194(12) -0.0138(12) -0.0638(13)
O5 0.0519(7) 0.0639(8) 0.0474(8) -0.0189(6) 0.0080(6) -0.0196(6)
O6 0.0415(6) 0.0502(7) 0.0505(8) -0.0120(6) 0.0004(5) -0.0162(5)
N1 0.218(4) 0.0781(16) 0.0466(14) -0.0211(11) 0.0184(18) -0.0200(19)
N2 0.1036(17) 0.0958(17) 0.0840(18) 0.0059(13) -0.0257(14) -0.0618(15)
N3 0.0364(7) 0.0461(8) 0.0413(8) -0.0086(6) 0.0019(6) -0.0116(6)
C1 0.0528(10) 0.0597(11) 0.0377(10) -0.0063(8) 0.0008(8) -0.0223(8)
C1A 0.106(6) 0.065(4) 0.117(7) -0.042(4) -0.003(5) -0.031(4)
C1B 0.078(5) 0.052(4) 0.230(19) -0.022(6) 0.014(7) 0.005(3)
C1C 0.154(13) 0.041(4) 0.106(10) -0.017(5) 0.011(7) -0.031(6)
C1D 0.086(5) 0.096(7) 0.088(7) 0.020(6) -0.003(5) 0.015(5)
C1E 0.146(10) 0.103(7) 0.051(5) 0.001(4) -0.007(5) -0.012(6)
C1F 0.080(6) 0.064(6) 0.074(7) 0.023(5) -0.012(6) -0.025(5)
C1G 0.207(8) 0.175(8) 0.210(8) -0.039(7) -0.019(7) -0.034(7)
C1H 0.224(8) 0.199(8) 0.230(8) -0.040(7) -0.028(7) -0.021(7)
C1I 0.243(9) 0.232(9) 0.246(9) -0.039(7) -0.031(7) 0.002(7)
C1J 0.265(16) 0.261(16) 0.287(16) -0.036(14) -0.030(14) -0.036(14)
C2 0.0582(10) 0.0598(11) 0.0368(10) -0.0035(8) 0.0019(8) -0.0245(9)
C3 0.0614(11) 0.0645(12) 0.0399(11) -0.0035(9) 0.0026(9) -0.0327(10)
C4 0.0627(11) 0.0616(12) 0.0391(11) -0.0074(9) 0.0030(8) -0.0302(10)
C5 0.0570(10) 0.0590(11) 0.0367(10) -0.0073(8) 0.0010(8) -0.0268(9)
C6 0.0520(10) 0.0576(11) 0.0373(10) -0.0076(8) 0.0013(8) -0.0243(8)
C7 0.0486(9) 0.0594(11) 0.0391(10) -0.0073(8) 0.0006(8) -0.0165(8)
C8 0.0531(10) 0.0555(11) 0.0388(10) -0.0055(8) 0.0012(8) -0.0148(8)
C9 0.0540(10) 0.0555(11) 0.0400(10) -0.0079(8) 0.0011(8) -0.0087(8)
C10 0.0555(10) 0.0559(11) 0.0435(11) -0.0118(9) 0.0003(8) -0.0081(8)
C11 0.0621(11) 0.0575(11) 0.0448(11) -0.0098(9) -0.0001(9) -0.0146(9)
C12 0.0672(12) 0.0573(12) 0.0541(13) -0.0084(10) 0.0001(10) -0.0141(10)
C13 0.0696(13) 0.0598(12) 0.0583(14) -0.0172(10) -0.0010(10) -0.0154(10)
C14 0.0608(11) 0.0637(12) 0.0515(13) -0.0196(10) 0.0015(9) -0.0062(9)
C15 0.0587(11) 0.0571(11) 0.0451(11) -0.0137(9) -0.0011(9) -0.0037(9)
C16 0.0639(11) 0.0587(12) 0.0441(11) -0.0133(9) 0.0001(9) -0.0012(9)
C17 0.0813(14) 0.0637(13) 0.0472(13) -0.0164(10) -0.0005(11) -0.0045(11)
C18 0.0954(17) 0.0668(14) 0.0428(13) -0.0148(10) 0.0028(11) -0.0004(12)
C19 0.147(3) 0.0730(17) 0.0480(15) -0.0197(12) 0.0081(16) -0.0086(17)
C20 0.178(4) 0.0814(19) 0.0453(15) -0.0146(13) 0.0205(18) -0.020(2)
C21 0.113(2) 0.0665(14) 0.0407(13) -0.0094(10) 0.0043(12) -0.0046(13)
C22 0.148(3) 0.0684(16) 0.0389(13) -0.0012(11) 0.0080(15) -0.0141(16)
C23A 0.084(3) 0.059(2) 0.037(2) -0.0008(16) 0.005(2) -0.006(2)
C24 0.072(2) 0.061(2) 0.0349(18) 0.0043(15) 0.0050(15) -0.0048(17)
C24A 0.074(4) 0.057(3) 0.048(3) -0.002(2) 0.007(3) -0.012(3)
C25 0.084(3) 0.065(2) 0.040(2) 0.0070(16) 0.0093(17) -0.0073(19)
C25A 0.077(3) 0.064(3) 0.041(3) 0.002(2) -0.001(2) -0.016(3)
C26 0.087(3) 0.064(2) 0.055(2) 0.0111(18) 0.020(2) -0.014(2)
C26A 0.108(5) 0.062(3) 0.049(3) 0.006(3) -0.008(3) -0.024(3)
C27 0.146(3) 0.0659(16) 0.0548(16) 0.0036(12) -0.0070(16) -0.0311(17)
C28 0.0813(14) 0.0615(13) 0.0447(12) 0.0002(10) 0.0002(10) -0.0172(11)
C29 0.148(3) 0.0614(14) 0.0396(13) -0.0002(10) 0.0020(14) -0.0284(16)
C30 0.0848(15) 0.0573(12) 0.0403(11) -0.0027(9) 0.0013(10) -0.0153(11)
C31 0.0653(11) 0.0575(11) 0.0399(11) -0.0068(9) 0.0032(9) -0.0188(9)
C32 0.0539(10) 0.0621(12) 0.0407(11) -0.0066(9) 0.0021(8) -0.0173(9)
C33 0.0581(10) 0.0576(11) 0.0374(10) -0.0067(8) 0.0007(8) -0.0154(9)
C34 0.0767(13) 0.0557(11) 0.0369(11) -0.0060(9) -0.0008(9) -0.0118(10)
C35 0.0698(12) 0.0551(11) 0.0396(11) -0.0100(9) -0.0003(9) -0.0079(9)
C36 0.0724(13) 0.0565(11) 0.0403(11) -0.0090(9) -0.0005(9) -0.0028(10)
C37 0.0977(17) 0.0569(12) 0.0373(12) -0.0071(9) -0.0012(11) -0.0052(11)
C38 0.160(3) 0.0586(14) 0.0362(13) -0.0060(10) 0.0063(15) -0.0224(16)
C39 0.1057(18) 0.0567(12) 0.0379(12) -0.0043(9) 0.0014(11) -0.0174(12)
C40 0.0949(16) 0.0622(13) 0.0401(12) -0.0113(10) 0.0017(11) -0.0019(12)
C41 0.0884(16) 0.0592(13) 0.0650(16) -0.0025(11) -0.0060(12) -0.0203(12)
C42 0.092(3) 0.071(2) 0.117(4) 0.015(3) -0.028(3) -0.008(2)
C42A 0.150(11) 0.093(8) 0.091(9) 0.012(7) -0.020(8) -0.010(8)
C43 0.099(3) 0.097(3) 0.075(3) 0.017(2) 0.012(2) -0.009(2)
C43A 0.123(9) 0.083(7) 0.089(8) 0.013(6) 0.003(7) -0.037(7)
C44 0.172(6) 0.064(2) 0.096(4) -0.003(2) -0.031(4) -0.030(3)
C44A 0.169(12) 0.099(9) 0.102(10) 0.013(8) -0.029(9) 0.007(9)
C45 0.0724(13) 0.0784(15) 0.0531(13) -0.0287(12) -0.0034(11) -0.0097(11)
C46 0.0790(16) 0.119(2) 0.0675(17) -0.0374(16) -0.0017(13) -0.0287(16)
C47 0.0925(17) 0.0824(17) 0.0651(16) -0.0379(14) 0.0015(13) -0.0133(14)
C48 0.0812(16) 0.097(2) 0.0762(19) -0.0289(16) -0.0256(14) 0.0023(14)
C49 0.135(6) 0.080(4) 0.024(3) -0.020(2) 0.012(3) -0.006(4)
C49A 0.179(7) 0.147(6) 0.126(7) -0.027(5) 0.024(6) -0.030(6)
C50 0.161(7) 0.134(6) 0.064(4) -0.035(4) -0.038(5) 0.001(6)
C50A 0.220(8) 0.175(8) 0.123(7) -0.027(6) -0.029(6) -0.001(7)
C51 0.179(8) 0.175(8) 0.107(7) -0.033(6) -0.038(6) -0.019(7)
C51A 0.234(9) 0.260(9) 0.200(9) -0.052(8) -0.063(8) -0.027(8)
C52 0.177(8) 0.204(8) 0.154(8) -0.048(7) -0.029(7) -0.022(7)
C52A 0.346(12) 0.349(12) 0.343(12) -0.053(8) -0.050(8) -0.008(8)
C53 0.217(9) 0.213(10) 0.194(9) -0.051(8) -0.022(8) -0.006(8)
C53A 0.399(14) 0.408(14) 0.404(14) -0.056(9) -0.033(9) -0.009(9)
C54 0.196(12) 0.218(14) 0.221(14) -0.051(12) -0.060(11) 0.005(11)
C54A 0.49(2) 0.47(3) 0.47(2) -0.075(17) -0.040(17) -0.030(17)
C55 0.175(7) 0.158(7) 0.069(5) -0.074(5) 0.049(5) -0.017(6)
C55A 0.188(7) 0.119(5) 0.115(6) -0.043(5) 0.046(5) -0.011(5)
C56 0.234(10) 0.222(10) 0.194(10) -0.058(8) 0.021(8) 0.004(8)
C56A 0.232(8) 0.206(8) 0.210(9) -0.038(7) 0.022(7) -0.034(7)
C57 0.198(8) 0.197(9) 0.184(9) -0.041(7) 0.020(7) 0.001(7)
C57A 0.313(11) 0.322(11) 0.318(11) -0.040(8) -0.014(8) -0.006(8)
C58 0.181(9) 0.194(9) 0.212(9) -0.041(8) 0.032(7) -0.014(7)
C58A 0.422(14) 0.431(14) 0.435(14) -0.058(9) -0.047(9) -0.008(9)
C59 0.260(16) 0.265(17) 0.264(17) 0.009(14) -0.030(14) -0.007(14)
C59A 0.55(3) 0.55(3) 0.55(3) -0.097(18) -0.076(18) -0.018(18)
C60 0.103(3) 0.082(3) 0.045(2) 0.0058(19) 0.020(2) -0.011(2)
C60A 0.134(6) 0.055(3) 0.057(4) -0.007(3) 0.013(4) -0.031(4)
C61 0.118(4) 0.106(4) 0.080(4) 0.009(3) 0.042(3) 0.018(3)
C61A 0.084(4) 0.080(4) 0.088(5) -0.010(4) -0.018(4) 0.014(3)
C62 0.135(4) 0.082(3) 0.043(2) 0.000(2) 0.021(2) -0.026(3)
C62A 0.119(6) 0.076(4) 0.051(4) -0.002(3) -0.003(4) -0.017(4)
C63 0.090(3) 0.118(4) 0.061(3) -0.005(3) 0.027(2) -0.011(3)
C63A 0.105(5) 0.077(4) 0.058(4) 0.010(3) 0.010(4) -0.009(4)
C64 0.119(2) 0.0632(15) 0.081(2) 0.0035(14) 0.0076(17) -0.0250(15)
C65 0.288(11) 0.079(4) 0.121(6) -0.024(4) 0.079(7) -0.047(6)
C65A 0.166(11) 0.136(10) 0.170(12) -0.061(9) 0.012(10) 0.006(9)
C66 0.125(4) 0.103(4) 0.102(4) 0.012(3) -0.009(3) -0.055(4)
C66A 0.138(9) 0.088(6) 0.133(10) -0.047(7) -0.057(7) -0.014(6)
C67 0.145(6) 0.108(5) 0.244(10) 0.057(6) 0.013(6) 0.007(4)
C67A 0.201(12) 0.102(8) 0.138(10) -0.014(7) 0.015(10) -0.059(9)
C68 0.0621(11) 0.0675(13) 0.0463(12) -0.0036(10) 0.0003(9) -0.0339(10)
C69 0.0739(13) 0.0759(15) 0.0462(12) -0.0029(10) 0.0010(10) -0.0401(12)
C70 0.0682(13) 0.0738(14) 0.0510(13) 0.0035(11) -0.0034(10) -0.0380(11)
C71 0.0736(14) 0.0831(16) 0.0534(14) 0.0078(12) -0.0051(11) -0.0407(13)
C72 0.0746(14) 0.0846(17) 0.0571(15) 0.0018(12) 0.0026(11) -0.0398(13)
C73 0.0721(15) 0.098(2) 0.0616(16) 0.0099(14) 0.0065(12) -0.0367(14)
C74 0.0862(17) 0.098(2) 0.0646(17) 0.0117(15) 0.0092(14) -0.0483(16)
C75 0.0860(17) 0.0921(19) 0.0648(17) 0.0156(15) -0.0025(13) -0.0501(15)
C76 0.0732(14) 0.0820(17) 0.0610(15) 0.0106(12) -0.0048(11) -0.0417(13)
C77 0.0786(15) 0.0733(15) 0.0618(15) 0.0106(12) -0.0111(12) -0.0407(12)
C78 0.0894(17) 0.0832(17) 0.0672(17) 0.0123(13) -0.0107(13) -0.0516(15)
C79 0.0926(18) 0.0745(16) 0.0739(18) 0.0119(13) -0.0201(14) -0.0487(14)
C80 0.103(2) 0.095(2) 0.082(2) 0.0163(16) -0.0276(16) -0.0628(18)
C81 0.0948(18) 0.0757(17) 0.081(2) -0.0059(14) -0.0202(15) -0.0450(15)
C82 0.0884(16) 0.0630(14) 0.0713(17) -0.0022(12) -0.0197(13) -0.0378(12)
C83 0.0864(16) 0.0591(13) 0.0666(16) -0.0056(11) -0.0175(12) -0.0339(12)
C84 0.0729(13) 0.0493(11) 0.0625(14) -0.0051(10) -0.0139(11) -0.0244(10)
C85 0.0605(11) 0.0452(10) 0.0572(13) -0.0086(9) -0.0128(9) -0.0130(8)
C86 0.0547(10) 0.0497(10) 0.0663(14) -0.0212(10) -0.0178(9) -0.0051(8)
C87 0.0502(10) 0.0596(11) 0.0516(12) -0.0208(9) -0.0073(8) -0.0049(8)
C88 0.0493(9) 0.0527(10) 0.0478(11) -0.0113(8) -0.0049(8) -0.0041(8)
C89 0.0563(10) 0.0468(10) 0.0480(11) -0.0110(8) -0.0046(8) -0.0128(8)
C90 0.0546(10) 0.0473(10) 0.0491(12) -0.0094(8) -0.0047(8) -0.0157(8)
C91 0.0626(11) 0.0502(10) 0.0490(12) -0.0070(9) -0.0040(9) -0.0230(9)
C92 0.0646(11) 0.0550(11) 0.0417(11) -0.0054(8) 0.0018(9) -0.0294(9)
C93 0.0635(11) 0.0567(11) 0.0439(11) -0.0081(9) 0.0013(9) -0.0286(9)
C94 0.0790(15) 0.0648(14) 0.0694(16) 0.0039(12) -0.0165(12) -0.0392(12)
C95 0.0754(14) 0.0646(13) 0.0612(15) 0.0051(11) -0.0168(11) -0.0355(11)
C96 0.0710(13) 0.0545(11) 0.0571(13) -0.0001(10) -0.0118(10) -0.0299(10)
C97 0.0683(12) 0.0548(11) 0.0490(12) -0.0016(9) -0.0089(9) -0.0300(10)
C98 0.0686(12) 0.0646(13) 0.0499(12) -0.0021(10) -0.0044(10) -0.0342(10)
C99 0.0739(13) 0.0693(14) 0.0513(13) 0.0047(10) -0.0081(10) -0.0383(11)
C100 0.0740(14) 0.0705(14) 0.0601(15) 0.0046(11) -0.0107(11) -0.0386(12)
C101 0.0676(12) 0.0629(12) 0.0442(12) -0.0038(9) -0.0014(9) -0.0350(10)
C102 0.0849(18) 0.110(2) 0.078(2) 0.0022(17) 0.0178(15) -0.0348(17)
C103 0.104(2) 0.108(2) 0.086(2) -0.0138(18) 0.0248(18) -0.0326(19)
C104 0.186(5) 0.143(4) 0.087(3) -0.007(2) 0.056(3) -0.065(3)
C105 0.089(3) 0.219(6) 0.169(5) -0.051(5) -0.005(3) 0.017(3)
C106 0.134(3) 0.090(2) 0.0703(19) 0.0160(16) 0.0011(18) -0.063(2)
C107 0.142(3) 0.081(2) 0.110(3) 0.026(2) -0.019(2) -0.039(2)
C108 0.146(3) 0.119(3) 0.121(3) 0.003(2) 0.020(3) -0.090(3)
C109 0.238(6) 0.094(3) 0.085(3) 0.029(2) -0.024(3) -0.062(3)
C110 0.123(3) 0.114(3) 0.096(2) -0.003(2) -0.026(2) -0.076(2)
C111 0.107(3) 0.148(4) 0.101(3) -0.010(3) -0.034(2) -0.059(3)
C112 0.133(3) 0.148(4) 0.122(4) -0.026(3) -0.023(3) -0.038(3)
C113 0.141(4) 0.169(5) 0.127(4) -0.008(4) -0.021(3) -0.015(4)
C114 0.142(4) 0.169(5) 0.167(6) 0.011(4) -0.002(4) -0.031(4)
C115 0.164(5) 0.217(7) 0.172(6) 0.031(5) 0.010(5) -0.001(5)
C116 0.136(3) 0.099(3) 0.163(4) -0.014(3) -0.017(3) -0.063(2)
C117 0.194(7) 0.117(5) 0.205(7) -0.043(5) 0.002(6) -0.044(5)
C118 0.247(7) 0.213(7) 0.241(7) -0.049(6) -0.033(6) -0.015(6)
C119 0.238(8) 0.222(8) 0.250(8) -0.046(7) -0.020(7) 0.009(7)
C120 0.329(15) 0.336(15) 0.314(15) -0.037(13) -0.035(13) -0.007(13)
C121 0.0658(13) 0.0519(12) 0.099(2) -0.0327(12) -0.0206(12) -0.0024(10)
C122 0.0639(14) 0.0737(17) 0.164(4) -0.063(2) -0.0141(17) 0.0053(12)
C123 0.0643(13) 0.0832(17) 0.101(2) -0.0521(16) -0.0120(13) -0.0115(12)
C124 0.141(3) 0.0507(14) 0.142(3) -0.0250(17) -0.053(3) 0.0050(16)
C125 0.0673(12) 0.0670(13) 0.0539(13) -0.0015(11) -0.0124(10) -0.0104(10)
C126 0.136(6) 0.065(3) 0.063(3) 0.006(3) -0.006(4) -0.022(4)
C127 0.080(3) 0.125(5) 0.094(4) 0.036(4) -0.022(3) -0.009(3)
C128 0.094(3) 0.101(3) 0.062(3) -0.005(2) 0.011(2) -0.020(3)
C129 0.0565(10) 0.0519(10) 0.0396(10) -0.0064(8) 0.0010(8) -0.0253(8)
C130 0.0569(10) 0.0513(10) 0.0442(11) -0.0109(8) 0.0016(8) -0.0249(8)
C131 0.0484(9) 0.0476(10) 0.0409(10) -0.0084(8) -0.0019(7) -0.0161(7)
C132 0.0466(9) 0.0451(9) 0.0438(10) -0.0093(8) -0.0036(7) -0.0126(7)
C133 0.0526(10) 0.0443(9) 0.0478(11) -0.0067(8) -0.0006(8) -0.0154(8)
C134 0.0520(10) 0.0435(9) 0.0546(12) -0.0115(8) -0.0040(8) -0.0101(8)
C135 0.0487(9) 0.0488(10) 0.0476(11) -0.0177(8) -0.0013(8) -0.0073(7)
C136 0.0424(8) 0.0460(9) 0.0420(10) -0.0128(8) -0.0007(7) -0.0090(7)
C137 0.0417(8) 0.0439(9) 0.0425(10) -0.0099(7) -0.0022(7) -0.0089(7)
C138 0.0429(8) 0.0415(9) 0.0386(9) -0.0061(7) -0.0011(7) -0.0105(7)
C139 0.0415(8) 0.0435(9) 0.0402(10) -0.0095(7) -0.0005(7) -0.0079(7)
C140 0.0385(8) 0.0425(9) 0.0407(10) -0.0055(7) -0.0022(7) -0.0081(7)
C141 0.0424(8) 0.0477(9) 0.0424(10) -0.0098(8) -0.0014(7) -0.0091(7)
C142 0.0371(8) 0.0427(9) 0.0439(10) -0.0047(7) -0.0021(7) -0.0073(7)
C143 0.0357(8) 0.0409(8) 0.0430(10) -0.0062(7) -0.0012(7) -0.0085(6)
C144 0.0395(8) 0.0416(9) 0.0437(10) -0.0064(7) -0.0036(7) -0.0113(7)
C145 0.0399(8) 0.0405(8) 0.0384(9) -0.0070(7) -0.0024(7) -0.0090(6)
C146 0.0407(8) 0.0461(9) 0.0434(10) -0.0094(8) -0.0021(7) -0.0134(7)
C147 0.0409(8) 0.0500(10) 0.0468(11) -0.0131(8) 0.0022(7) -0.0151(7)
C148 0.0502(9) 0.0552(11) 0.0498(12) -0.0182(9) 0.0020(8) -0.0198(8)
C149 0.0500(9) 0.0575(11) 0.0452(11) -0.0157(9) -0.0016(8) -0.0151(8)
C150 0.0533(10) 0.0545(10) 0.0404(10) -0.0103(8) 0.0016(8) -0.0188(8)
C151 0.0450(9) 0.0494(10) 0.0429(10) -0.0103(8) -0.0024(7) -0.0144(7)
C152 0.0466(9) 0.0503(10) 0.0395(10) -0.0102(8) 0.0006(7) -0.0181(8)
C153 0.0549(10) 0.0555(11) 0.0374(10) -0.0106(8) 0.0004(8) -0.0217(8)
C154 0.0508(9) 0.0560(11) 0.0353(10) -0.0072(8) 0.0004(7) -0.0203(8)
C155 0.0507(9) 0.0525(10) 0.0366(10) -0.0089(8) -0.0003(8) -0.0215(8)
C156 0.0455(9) 0.0462(9) 0.0380(10) -0.0065(7) -0.0004(7) -0.0164(7)
C157 0.0446(8) 0.0444(9) 0.0400(10) -0.0066(7) -0.0015(7) -0.0139(7)
C158 0.0425(8) 0.0408(8) 0.0376(9) -0.0077(7) -0.0028(7) -0.0106(7)
C159 0.0403(8) 0.0400(8) 0.0381(9) -0.0057(7) -0.0024(7) -0.0110(7)
C160 0.0411(8) 0.0422(9) 0.0385(9) -0.0067(7) -0.0025(7) -0.0120(7)
C161 0.0451(9) 0.0463(9) 0.0385(10) -0.0075(7) -0.0015(7) -0.0146(7)
C162 0.0386(8) 0.0403(8) 0.0398(9) -0.0071(7) -0.0026(7) -0.0082(6)
C163 0.0675(12) 0.0435(10) 0.0765(16) -0.0150(10) 0.0033(11) -0.0093(9)
C164 0.080(3) 0.058(3) 0.109(5) -0.021(3) -0.021(3) 0.012(2)
C165 0.070(3) 0.049(3) 0.103(7) -0.015(4) 0.003(3) -0.023(2)
C166 0.134(7) 0.049(2) 0.078(3) -0.029(2) 0.006(3) -0.014(3)
C167 0.0537(10) 0.0503(10) 0.0397(10) -0.0107(8) -0.0016(8) -0.0107(8)
C168 0.0629(11) 0.0515(11) 0.0459(11) -0.0060(9) -0.0029(9) -0.0028(9)
C169 0.0752(13) 0.0694(14) 0.0443(12) -0.0100(10) 0.0078(10) 0.0020(11)
C170 0.0836(15) 0.0723(15) 0.0630(15) 0.0005(12) -0.0260(12) -0.0261(12)
C171 0.0375(8) 0.0545(10) 0.0425(10) -0.0067(8) 0.0041(7) -0.0141(7)
C172 0.0552(10) 0.0623(12) 0.0454(11) -0.0040(9) -0.0025(8) -0.0185(9)
C173 0.0548(11) 0.0770(15) 0.0645(15) 0.0125(12) -0.0057(10) -0.0215(10)
C174 0.111(2) 0.0822(18) 0.0580(16) 0.0038(13) -0.0034(15) -0.0218(16)
C175 0.0887(19) 0.093(2) 0.099(3) 0.029(2) 0.0019(17) -0.0123(16)
C176 0.114(3) 0.108(3) 0.095(3) 0.010(2) -0.015(2) -0.019(2)
C177 0.0399(8) 0.0584(11) 0.0524(12) -0.0108(9) 0.0039(8) -0.0096(8)
C178 0.0421(9) 0.0616(12) 0.0552(13) -0.0025(9) 0.0040(8) -0.0043(8)
C179 0.0469(9) 0.0661(12) 0.0473(12) -0.0075(9) -0.0033(8) 0.0023(8)
C180 0.0525(10) 0.0610(12) 0.0501(12) -0.0099(9) -0.0057(9) -0.0086(9)
C181 0.0708(13) 0.0562(12) 0.0601(14) -0.0082(10) -0.0167(11) -0.0072(10)
C182 0.0511(10) 0.0452(9) 0.0525(12) -0.0127(8) 0.0034(8) -0.0130(8)
C183 0.0592(11) 0.0483(10) 0.0610(14) -0.0042(9) -0.0070(9) -0.0051(8)
C184 0.0563(11) 0.0556(11) 0.0655(14) -0.0098(10) 0.0033(10) -0.0242(9)
C185 0.0778(14) 0.0489(11) 0.0755(17) -0.0162(11) 0.0116(12) -0.0067(10)
C186 0.0647(12) 0.0732(14) 0.0458(12) -0.0178(10) -0.0051(9) -0.0221(10)
C187 0.0688(15) 0.141(3) 0.0680(18) -0.0281(18) -0.0179(13) 0.0006(16)
C188 0.0828(15) 0.0879(17) 0.0457(13) -0.0143(12) -0.0044(11) -0.0308(13)
C189 0.116(2) 0.0872(18) 0.0530(15) -0.0253(13) -0.0099(14) -0.0370(16)
C197 0.147(4) 0.162(5) 0.098(3) -0.042(3) -0.032(3) 0.069(4)
C198 0.139(3) 0.112(3) 0.132(4) -0.019(3) -0.034(3) 0.043(3)
C199 0.148(4) 0.112(3) 0.112(4) -0.020(3) -0.024(3) 0.032(3)
C200 0.136(4) 0.115(4) 0.147(5) -0.012(3) -0.033(4) 0.046(3)
C201 0.145(5) 0.148(5) 0.181(7) -0.015(5) -0.037(5) 0.043(4)
C202 0.122(4) 0.160(5) 0.172(7) 0.018(5) -0.018(4) 0.020(4)
C203 0.170(5) 0.207(7) 0.186(7) -0.056(6) -0.040(5) 0.059(5)
C23 0.080(4) 0.062(4) 0.043(3) -0.007(3) 0.003(4) -0.015(4)

loop_
_atom_type_symbol
_atom_type_description
_atom_type_scat_dispersion_real
_atom_type_scat_dispersion_imag
_atom_type_scat_source
C C 0.0181 0.0091 'International Tables Vol C Tables 4.2.6.8 and 6.1.1.4'
H H 0.0000 0.0000 'International Tables Vol C Tables 4.2.6.8 and 6.1.1.4'
N N 0.0311 0.0180 'International Tables Vol C Tables 4.2.6.8 and 6.1.1.4'
O O 0.0492 0.0322 'International Tables Vol C Tables 4.2.6.8 and 6.1.1.4'

loop_
_geom_angle_atom_site_label_1
_geom_angle_atom_site_label_2
_geom_angle_atom_site_label_3
_geom_angle
_geom_angle_site_symmetry_1
_geom_angle_site_symmetry_3
_geom_angle_publ_flag
C19 N1 C49 116.2(4) . . ?
C19 N1 C49A 119.0(5) . . ?
C20 N1 C19 124.6(3) . . ?
C20 N1 C49 118.8(4) . . ?
C20 N1 C49A 112.8(5) . . ?
C80 N2 C81 124.3(2) . . ?
C80 N2 C110 116.3(2) . . ?
C81 N2 C110 119.3(3) . . ?
C141 N3 C142 124.21(13) . . ?
C141 N3 C171 119.15(15) . . ?
C142 N3 C171 116.64(14) . . ?
C2 C1 C7 107.68(16) . . ?
C6 C1 C2 118.93(18) . . ?
C6 C1 C7 133.33(17) . . ?
C116 C1G C1H 107.4(11) . . ?
C1I C1H C1G 104.8(12) . . ?
C1J C1I C1H 105.7(13) . . ?
C1 C2 C32 107.99(17) . . ?
C3 C2 C1 119.54(18) . . ?
C3 C2 C32 132.47(17) . . ?
C2 C3 C4 120.73(16) . . ?
C2 C3 C68 131.17(18) . . ?
C4 C3 C68 108.06(18) . . ?
C3 C4 C93 108.29(15) . . ?
C5 C4 C3 118.93(18) . . ?
C5 C4 C93 132.78(18) . . ?
C4 C5 C6 119.94(17) . . ?
C4 C5 C129 132.34(18) . . ?
C6 C5 C129 107.71(15) . . ?
C1 C6 C5 120.28(16) . . ?
C1 C6 C154 130.81(18) . . ?
C5 C6 C154 108.62(16) . . ?
C8 C7 C1 137.91(18) . . ?
C8 C7 C33 117.58(18) . . ?
C33 C7 C1 104.46(16) . . ?
C7 C8 C9 120.77(18) . . ?
C8 C9 C10 122.53(17) . . ?
C35 C9 C8 119.50(19) . . ?
C35 C9 C10 117.90(19) . . ?
C11 C10 C9 119.56(19) . . ?
C11 C10 C15 119.92(19) . . ?
C15 C10 C9 120.49(19) . . ?
C12 C11 C10 121.5(2) . . ?
C11 C12 C13 116.5(2) . . ?
C11 C12 C41 121.4(2) . . ?
C13 C12 C41 122.0(2) . . ?
C14 C13 C12 125.0(2) . . ?
C13 C14 C15 116.8(2) . . ?
C13 C14 C45 116.1(2) . . ?
C15 C14 C45 126.8(2) . . ?
C10 C15 C14 117.00(19) . . ?
C10 C15 C16 117.41(18) . . ?
C14 C15 C16 125.4(2) . . ?
C17 C16 C15 123.1(2) . . ?
C36 C16 C15 119.58(19) . . ?
C36 C16 C17 116.8(2) . . ?
C18 C17 C16 122.4(2) . . ?
C17 C18 C19 119.9(2) . . ?
C17 C18 C40 120.4(2) . . ?
C40 C18 C19 119.7(2) . . ?
O1 C19 N1 120.9(3) . . ?
O1 C19 C18 122.1(3) . . ?
N1 C19 C18 117.1(2) . . ?
O2 C20 N1 121.0(3) . . ?
O2 C20 C21 121.9(3) . . ?
N1 C20 C21 117.1(2) . . ?
C22 C21 C20 118.8(2) . . ?
C22 C21 C40 121.1(2) . . ?
C40 C21 C20 120.1(2) . . ?
C21 C22 C23A 123.1(3) . . ?
C21 C22 C23 117.8(3) . . ?
C22 C23A C24 124.9(4) . . ?
C22 C23A C38 111.5(4) . . ?
C24 C23A C38 119.9(4) . . ?
C23A C24 C29 114.9(3) . . ?
C25 C24 C23A 125.0(4) . . ?
C25 C24 C29 118.9(3) . . ?
C25A C24A C29 118.7(5) . . ?
C25A C24A C23 124.8(6) . . ?
C23 C24A C29 114.8(5) . . ?
C24 C25 C60 126.4(4) . . ?
C26 C25 C24 116.0(3) . . ?
C26 C25 C60 117.1(3) . . ?
C24A C25A C60A 126.2(5) . . ?
C26A C25A C24A 117.4(6) . . ?
C26A C25A C60A 115.7(5) . . ?
C25 C26 C27 125.0(3) . . ?
C25A C26A C27 124.6(6) . . ?
C26 C27 C64 120.3(3) . . ?
C26A C27 C64 110.6(4) . . ?
C28 C27 C26 113.0(3) . . ?
C28 C27 C26A 111.0(3) . . ?
C28 C27 C64 123.2(3) . . ?
C27 C28 C29 123.2(3) . . ?
C28 C29 C24 118.7(2) . . ?
C28 C29 C24A 114.2(3) . . ?
C28 C29 C30 120.5(2) . . ?
C30 C29 C24 118.6(3) . . ?
C30 C29 C24A 115.6(3) . . ?
C31 C30 C29 121.9(2) . . ?
C39 C30 C29 118.5(2) . . ?
C39 C30 C31 119.59(19) . . ?
C32 C31 C30 120.4(2) . . ?
C31 C32 C2 136.4(2) . . ?
C31 C32 C33 118.06(19) . . ?
C33 C32 C2 105.33(16) . . ?
C32 C33 C7 113.17(18) . . ?
C34 C33 C7 123.63(19) . . ?
C34 C33 C32 123.20(18) . . ?
C33 C34 C35 118.19(18) . . ?
C33 C34 C39 118.2(2) . . ?
C39 C34 C35 123.6(2) . . ?
C9 C35 C34 119.7(2) . . ?
C9 C35 C36 121.77(19) . . ?
C34 C35 C36 118.41(19) . . ?
C16 C36 C35 120.36(19) . . ?
C16 C36 C37 121.3(2) . . ?
C35 C36 C37 118.3(2) . . ?
C38 C37 C36 122.2(2) . . ?
C40 C37 C36 118.9(2) . . ?
C40 C37 C38 118.9(2) . . ?
C37 C38 C23A 121.2(3) . . ?
C37 C38 C23 117.3(4) . . ?
C39 C38 C23A 118.2(3) . . ?
C39 C38 C37 119.3(2) . . ?
C39 C38 C23 119.3(4) . . ?
C30 C39 C34 120.2(2) . . ?
C30 C39 C38 121.8(2) . . ?
C34 C39 C38 118.0(2) . . ?
C18 C40 C21 121.3(2) . . ?
C37 C40 C18 119.6(2) . . ?
C37 C40 C21 119.1(2) . . ?
C12 C41 C42 109.7(2) . . ?
C12 C41 C43 108.3(3) . . ?
C12 C41 C44A 105.8(6) . . ?
C42 C41 C43 105.2(4) . . ?
C42A C41 C12 113.9(6) . . ?
C42A C41 C44A 112.5(12) . . ?
C43A C41 C12 109.4(6) . . ?
C43A C41 C42A 110.4(10) . . ?
C43A C41 C44A 104.3(11) . . ?
C44 C41 C12 113.0(3) . . ?
C44 C41 C42 112.5(4) . . ?
C44 C41 C43 107.8(4) . . ?
C46 C45 C14 108.6(2) . . ?
C46 C45 C47 106.4(2) . . ?
C47 C45 C14 111.7(2) . . ?
C48 C45 C14 113.1(2) . . ?
C48 C45 C46 104.8(2) . . ?
C48 C45 C47 111.8(2) . . ?
N1 C49 C50 118.7(6) . . ?
N1 C49 C55 113.3(7) . . ?
C55 C49 C50 118.7(7) . . ?
C50A C49A N1 84.7(9) . . ?
C55A C49A N1 118.5(9) . . ?
C55A C49A C50A 143.4(12) . . ?
C51 C50 C49 117.9(9) . . ?
C51A C50A C49A 135.5(14) . . ?
C52 C51 C50 112.4(11) . . ?
C50A C51A C52A 112.6(13) . . ?
C51 C52 C53 115.5(13) . . ?
C51A C52A C53A 106.0(13) . . ?
C52 C53 C54 116.6(16) . . ?
C54A C53A C52A 104.4(13) . . ?
C49 C55 C56 104.3(11) . . ?
C49A C55A C56A 146.1(12) . . ?
C55 C56 C57 107.3(11) . . ?
C55A C56A C57A 113.4(12) . . ?
C56 C57 C58 105.6(11) . . ?
C56A C57A C58A 104.5(11) . . ?
C59 C58 C57 109.1(12) . . ?
C59A C58A C57A 102.7(12) . . ?
C61 C60 C25 112.5(3) . . ?
C61 C60 C62 111.9(5) . . ?
C62 C60 C25 111.7(4) . . ?
C63 C60 C25 108.3(4) . . ?
C63 C60 C61 105.4(5) . . ?
C63 C60 C62 106.7(4) . . ?
C61A C60A C25A 111.3(5) . . ?
C61A C60A C62A 113.5(6) . . ?
C61A C60A C63A 103.6(7) . . ?
C62A C60A C25A 108.7(7) . . ?
C63A C60A C25A 110.0(6) . . ?
C63A C60A C62A 109.7(5) . . ?
C27 C64 C65A 111.7(7) . . ?
C27 C64 C66 109.6(4) . . ?
C27 C64 C66A 107.0(5) . . ?
C27 C64 C67 104.0(5) . . ?
C65 C64 C27 113.4(3) . . ?
C65 C64 C66 111.2(6) . . ?
C65 C64 C67 114.1(8) . . ?
C65A C64 C66A 98.5(8) . . ?
C66 C64 C67 103.8(4) . . ?
C67A C64 C27 118.3(7) . . ?
C67A C64 C65A 105.2(9) . . ?
C67A C64 C66A 114.6(8) . . ?
C69 C68 C3 135.3(2) . . ?
C69 C68 C101 118.81(19) . . ?
C101 C68 C3 105.42(16) . . ?
C68 C69 C70 120.4(2) . . ?
C69 C70 C71 122.0(2) . . ?
C99 C70 C69 118.84(19) . . ?
C99 C70 C71 119.2(2) . . ?
C72 C71 C70 120.6(2) . . ?
C72 C71 C76 119.8(2) . . ?
C76 C71 C70 119.5(3) . . ?
C73 C72 C71 121.6(2) . . ?
C72 C73 C74 116.2(3) . . ?
C72 C73 C102 122.4(3) . . ?
C74 C73 C102 121.4(2) . . ?
C75 C74 C73 125.4(2) . . ?
C74 C75 C76 116.5(3) . . ?
C74 C75 C106 116.6(2) . . ?
C76 C75 C106 126.6(3) . . ?
C71 C76 C75 116.7(3) . . ?
C71 C76 C77 117.72(19) . . ?
C75 C76 C77 125.3(2) . . ?
C78 C77 C76 121.6(2) . . ?
C100 C77 C76 120.5(2) . . ?
C100 C77 C78 117.2(3) . . ?
C79 C78 C77 121.9(2) . . ?
C78 C79 C80 118.7(2) . . ?
C78 C79 C94 121.2(2) . . ?
C94 C79 C80 120.2(3) . . ?
O3 C80 N2 121.1(2) . . ?
O3 C80 C79 121.8(3) . . ?
N2 C80 C79 117.0(2) . . ?
O4 C81 N2 120.6(2) . . ?
O4 C81 C82 121.8(3) . . ?
N2 C81 C82 117.6(3) . . ?
C83 C82 C81 119.5(3) . . ?
C83 C82 C94 121.1(2) . . ?
C94 C82 C81 119.4(2) . . ?
C82 C83 C84 121.6(2) . . ?
C83 C84 C85 121.9(2) . . ?
C96 C84 C83 117.1(2) . . ?
C96 C84 C85 120.25(18) . . ?
C86 C85 C84 125.74(18) . . ?
C90 C85 C84 117.0(2) . . ?
C90 C85 C86 116.96(18) . . ?
C85 C86 C121 127.5(2) . . ?
C87 C86 C85 116.79(18) . . ?
C87 C86 C121 115.2(2) . . ?
C86 C87 C88 124.3(2) . . ?
C87 C88 C125 121.0(2) . . ?
C89 C88 C87 116.56(19) . . ?
C89 C88 C125 122.45(18) . . ?
C88 C89 C90 121.70(18) . . ?
C85 C90 C91 120.24(18) . . ?
C89 C90 C85 119.69(19) . . ?
C89 C90 C91 119.99(17) . . ?
C92 C91 C90 122.49(17) . . ?
C97 C91 C90 118.41(17) . . ?
C97 C91 C92 119.10(19) . . ?
C93 C92 C91 121.32(17) . . ?
C92 C93 C4 137.14(17) . . ?
C92 C93 C101 117.82(17) . . ?
C101 C93 C4 104.76(17) . . ?
C82 C94 C79 121.1(2) . . ?
C82 C94 C95 119.6(2) . . ?
C95 C94 C79 118.9(3) . . ?
C94 C95 C96 118.1(2) . . ?
C94 C95 C100 118.8(2) . . ?
C100 C95 C96 123.04(19) . . ?
C84 C96 C95 122.05(19) . . ?
C84 C96 C97 119.99(19) . . ?
C97 C96 C95 117.9(2) . . ?
C91 C97 C96 121.1(2) . . ?
C98 C97 C91 119.93(18) . . ?
C98 C97 C96 118.44(18) . . ?
C97 C98 C99 124.09(19) . . ?
C101 C98 C97 118.44(18) . . ?
C101 C98 C99 117.3(2) . . ?
C70 C99 C98 120.8(2) . . ?
C70 C99 C100 120.8(2) . . ?
C98 C99 C100 117.9(2) . . ?
C77 C100 C95 121.7(2) . . ?
C77 C100 C99 119.7(2) . . ?
C95 C100 C99 118.54(19) . . ?
C68 C101 C93 113.33(17) . . ?
C98 C101 C68 123.35(18) . . ?
C98 C101 C93 123.1(2) . . ?
C103 C102 C73 112.3(2) . . ?
C103 C102 C104 108.4(3) . . ?
C103 C102 C105 109.8(4) . . ?
C104 C102 C73 111.0(3) . . ?
C105 C102 C73 107.2(3) . . ?
C105 C102 C104 108.2(4) . . ?
C107 C106 C75 114.9(2) . . ?
C107 C106 C108 111.0(3) . . ?
C107 C106 C109 103.5(4) . . ?
C108 C106 C75 112.1(4) . . ?
C108 C106 C109 108.5(3) . . ?
C109 C106 C75 106.2(3) . . ?
N2 C110 C111 111.3(3) . . ?
C116 C110 N2 110.5(3) . . ?
C116 C110 C111 117.4(4) . . ?
C112 C111 C110 115.6(4) . . ?
C113 C112 C111 116.2(5) . . ?
C112 C113 C114 115.5(5) . . ?
C113 C114 C115 112.2(6) . . ?
C110 C116 C1G 113.2(9) . . ?
C110 C116 C117 121.6(6) . . ?
C116 C117 C118 121.5(9) . . ?
C117 C118 C119 107.5(10) . . ?
C120 C119 C118 103.6(11) . . ?
C122 C121 C86 106.99(19) . . ?
C123 C121 C86 112.7(2) . . ?
C123 C121 C122 106.6(2) . . ?
C124 C121 C86 114.0(2) . . ?
C124 C121 C122 106.2(3) . . ?
C124 C121 C123 109.8(2) . . ?
C1E C125 C1D 105.1(8) . . ?
C1E C125 C1F 116.8(8) . . ?
C1E C125 C88 117.1(5) . . ?
C1F C125 C1D 103.1(7) . . ?
C1F C125 C88 110.8(6) . . ?
C88 C125 C1D 101.5(4) . . ?
C88 C125 C128 108.0(3) . . ?
C126 C125 C88 114.8(4) . . ?
C126 C125 C128 104.7(4) . . ?
C127 C125 C88 109.9(3) . . ?
C127 C125 C126 111.7(5) . . ?
C127 C125 C128 107.4(4) . . ?
C130 C129 C5 136.56(17) . . ?
C130 C129 C155 117.76(15) . . ?
C155 C129 C5 105.14(16) . . ?
C129 C130 C131 121.36(16) . . ?
C130 C131 C132 122.58(16) . . ?
C157 C131 C130 119.20(17) . . ?
C157 C131 C132 118.21(15) . . ?
C133 C132 C131 120.48(16) . . ?
C133 C132 C137 119.21(17) . . ?
C137 C132 C131 120.25(16) . . ?
C134 C133 C132 121.91(17) . . ?
C133 C134 C135 116.06(17) . . ?
C133 C134 C163 121.83(18) . . ?
C135 C134 C163 122.10(19) . . ?
C136 C135 C134 124.82(18) . . ?
C135 C136 C137 116.17(17) . . ?
C135 C136 C167 116.05(17) . . ?
C137 C136 C167 127.15(16) . . ?
C132 C137 C136 117.45(15) . . ?
C132 C137 C138 116.90(16) . . ?
C136 C137 C138 125.26(15) . . ?
C139 C138 C137 122.15(16) . . ?
C158 C138 C137 119.71(15) . . ?
C158 C138 C139 117.36(15) . . ?
C140 C139 C138 121.71(17) . . ?
C139 C140 C141 119.37(16) . . ?
C139 C140 C162 120.81(15) . . ?
C162 C140 C141 119.80(15) . . ?
O5 C141 N3 120.52(15) . . ?
O5 C141 C140 121.94(16) . . ?
N3 C141 C140 117.54(16) . . ?
O6 C142 N3 121.48(14) . . ?
O6 C142 C143 121.19(17) . . ?
N3 C142 C143 117.32(15) . . ?
C144 C143 C142 118.98(15) . . ?
C144 C143 C162 121.25(15) . . ?
C162 C143 C142 119.76(16) . . ?
C143 C144 C145 121.93(16) . . ?
C144 C145 C146 121.99(15) . . ?
C144 C145 C160 117.10(16) . . ?
C160 C145 C146 120.05(14) . . ?
C147 C146 C145 124.91(15) . . ?
C151 C146 C145 117.71(15) . . ?
C151 C146 C147 117.00(17) . . ?
C146 C147 C182 126.40(18) . . ?
C148 C147 C146 116.35(17) . . ?
C148 C147 C182 116.80(16) . . ?
C147 C148 C149 124.40(17) . . ?
C148 C149 C186 120.88(17) . . ?
C150 C149 C148 116.25(19) . . ?
C150 C149 C186 122.86(18) . . ?
C149 C150 C151 121.31(17) . . ?
C146 C151 C152 118.80(17) . . ?
C150 C151 C146 119.82(16) . . ?
C150 C151 C152 121.32(16) . . ?
C153 C152 C151 121.48(17) . . ?
C161 C152 C151 118.70(15) . . ?
C161 C152 C153 119.82(16) . . ?
C154 C153 C152 120.18(18) . . ?
C153 C154 C6 135.63(18) . . ?
C153 C154 C155 118.65(15) . . ?
C155 C154 C6 105.15(15) . . ?
C129 C155 C154 113.24(15) . . ?
C156 C155 C129 123.39(18) . . ?
C156 C155 C154 122.93(16) . . ?
C155 C156 C157 118.15(16) . . ?
C155 C156 C161 117.91(17) . . ?
C161 C156 C157 123.67(15) . . ?
C131 C157 C156 119.81(15) . . ?
C131 C157 C158 121.10(17) . . ?
C156 C157 C158 118.47(15) . . ?
C138 C158 C157 120.20(15) . . ?
C138 C158 C159 121.23(15) . . ?
C157 C158 C159 118.49(16) . . ?
C160 C159 C158 122.01(14) . . ?
C162 C159 C158 118.95(16) . . ?
C162 C159 C160 118.98(15) . . ?
C145 C160 C159 121.33(14) . . ?
C145 C160 C161 119.22(16) . . ?
C161 C160 C159 119.33(15) . . ?
C152 C161 C156 120.14(15) . . ?
C152 C161 C160 121.50(16) . . ?
C156 C161 C160 117.80(17) . . ?
C140 C162 C143 121.25(15) . . ?
C159 C162 C140 119.59(15) . . ?
C159 C162 C143 118.90(16) . . ?
C1B C163 C1A 107.1(7) . . ?
C1B C163 C1C 117.7(8) . . ?
C1B C163 C134 111.1(3) . . ?
C1C C163 C1A 100.7(7) . . ?
C1C C163 C134 113.2(5) . . ?
C134 C163 C1A 105.7(3) . . ?
C134 C163 C164 103.2(2) . . ?
C165 C163 C134 113.0(4) . . ?
C165 C163 C164 106.0(4) . . ?
C166 C163 C134 114.2(3) . . ?
C166 C163 C164 108.5(4) . . ?
C166 C163 C165 111.1(4) . . ?
C168 C167 C136 116.03(16) . . ?
C168 C167 C169 108.38(16) . . ?
C168 C167 C170 104.66(19) . . ?
C169 C167 C136 112.77(17) . . ?
C169 C167 C170 108.01(19) . . ?
C170 C167 C136 106.39(16) . . ?
N3 C171 C172 111.24(15) . . ?
N3 C171 C177 110.76(15) . . ?
C177 C171 C172 115.28(17) . . ?
C173 C172 C171 114.07(18) . . ?
C174 C173 C172 115.9(2) . . ?
C175 C174 C173 118.4(3) . . ?
C176 C175 C174 116.3(3) . . ?
C171 C177 C178 114.45(17) . . ?
C179 C178 C177 115.60(18) . . ?
C180 C179 C178 114.98(18) . . ?
C181 C180 C179 112.27(19) . . ?
C183 C182 C147 115.33(16) . . ?
C183 C182 C185 105.0(2) . . ?
C184 C182 C147 111.98(18) . . ?
C184 C182 C183 109.75(17) . . ?
C184 C182 C185 108.41(17) . . ?
C185 C182 C147 105.88(16) . . ?
C187 C186 C149 107.0(2) . . ?
C187 C186 C188 109.3(2) . . ?
C187 C186 C189 108.9(2) . . ?
C188 C186 C149 111.88(17) . . ?
C189 C186 C149 112.0(2) . . ?
C189 C186 C188 107.7(2) . . ?
C202 C197 C198 115.5(6) . . ?
C202 C197 C203 122.3(7) . . ?
C203 C197 C198 122.1(7) . . ?
C199 C198 C197 121.5(6) . . ?
C198 C199 C200 119.6(6) . . ?
C199 C200 C201 123.2(7) . . ?
C202 C201 C200 117.3(8) . . ?
C201 C202 C197 122.8(7) . . ?
C24A C23 C22 123.4(5) . . ?
C38 C23 C22 110.8(6) . . ?
C38 C23 C24A 119.0(5) . . ?

loop_
_geom_bond_atom_site_label_1
_geom_bond_atom_site_label_2
_geom_bond_distance
_geom_bond_site_symmetry_2
_geom_bond_publ_flag
O1 C19 1.209(4) . ?
O2 C20 1.209(4) . ?
O3 C80 1.207(3) . ?
O4 C81 1.212(4) . ?
O5 C141 1.222(2) . ?
O6 C142 1.217(2) . ?
N1 C19 1.409(4) . ?
N1 C20 1.396(4) . ?
N1 C49 1.492(7) . ?
N1 C49A 1.679(14) . ?
N2 C80 1.395(4) . ?
N2 C81 1.403(4) . ?
N2 C110 1.488(3) . ?
N3 C141 1.402(2) . ?
N3 C142 1.404(2) . ?
N3 C171 1.496(2) . ?
C1 C2 1.434(3) . ?
C1 C6 1.393(3) . ?
C1 C7 1.482(3) . ?
C1A C163 1.678(9) . ?
C1B C163 1.429(8) . ?
C1C C163 1.512(15) . ?
C1D C125 1.590(7) . ?
C1E C125 1.490(7) . ?
C1F C125 1.511(8) . ?
C1G C1H 1.558(10) . ?
C1G C116 1.535(10) . ?
C1H C1I 1.558(10) . ?
C1I C1J 1.539(10) . ?
C2 C3 1.384(3) . ?
C2 C32 1.466(3) . ?
C3 C4 1.435(3) . ?
C3 C68 1.472(3) . ?
C4 C5 1.390(2) . ?
C4 C93 1.473(3) . ?
C5 C6 1.435(3) . ?
C5 C129 1.484(3) . ?
C6 C154 1.471(2) . ?
C7 C8 1.375(3) . ?
C7 C33 1.415(3) . ?
C8 C9 1.432(3) . ?
C9 C10 1.458(3) . ?
C9 C35 1.402(3) . ?
C10 C11 1.406(3) . ?
C10 C15 1.428(3) . ?
C11 C12 1.370(3) . ?
C12 C13 1.399(4) . ?
C12 C41 1.535(3) . ?
C13 C14 1.378(4) . ?
C14 C15 1.434(3) . ?
C14 C45 1.567(3) . ?
C15 C16 1.470(3) . ?
C16 C17 1.410(3) . ?
C16 C36 1.404(3) . ?
C17 C18 1.375(3) . ?
C18 C19 1.474(4) . ?
C18 C40 1.404(4) . ?
C20 C21 1.468(4) . ?
C21 C22 1.355(4) . ?
C21 C40 1.412(3) . ?
C22 C23A 1.423(6) . ?
C22 C23 1.482(8) . ?
C23A C24 1.466(6) . ?
C23A C38 1.484(5) . ?
C24 C25 1.454(5) . ?
C24 C29 1.476(5) . ?
C24A C25A 1.457(8) . ?
C24A C29 1.527(7) . ?
C24A C23 1.464(9) . ?
C25 C26 1.380(6) . ?
C25 C60 1.579(6) . ?
C25A C26A 1.348(9) . ?
C25A C60A 1.655(11) . ?
C26 C27 1.497(5) . ?
C26A C27 1.488(8) . ?
C27 C28 1.372(3) . ?
C27 C64 1.513(4) . ?
C28 C29 1.385(4) . ?
C29 C30 1.460(3) . ?
C30 C31 1.424(3) . ?
C30 C39 1.394(3) . ?
C31 C32 1.381(3) . ?
C32 C33 1.407(3) . ?
C33 C34 1.370(3) . ?
C34 C35 1.420(3) . ?
C34 C39 1.417(3) . ?
C35 C36 1.428(3) . ?
C36 C37 1.436(3) . ?
C37 C38 1.424(4) . ?
C37 C40 1.400(3) . ?
C38 C39 1.421(3) . ?
C38 C23 1.436(8) . ?
C41 C42 1.536(5) . ?
C41 C42A 1.529(9) . ?
C41 C43 1.553(5) . ?
C41 C43A 1.526(8) . ?
C41 C44 1.505(5) . ?
C41 C44A 1.558(9) . ?
C45 C46 1.539(4) . ?
C45 C47 1.540(3) . ?
C45 C48 1.537(4) . ?
C49 C50 1.533(9) . ?
C49 C55 1.501(8) . ?
C49A C50A 1.528(9) . ?
C49A C55A 1.480(9) . ?
C50 C51 1.532(9) . ?
C50A C51A 1.526(10) . ?
C51 C52 1.511(10) . ?
C51A C52A 1.537(10) . ?
C52 C53 1.524(10) . ?
C52A C53A 1.558(10) . ?
C53 C54 1.527(10) . ?
C53A C54A 1.551(10) . ?
C55 C56 1.515(10) . ?
C55A C56A 1.481(8) . ?
C56 C57 1.540(10) . ?
C56A C57A 1.512(9) . ?
C57 C58 1.547(9) . ?
C57A C58A 1.566(10) . ?
C58 C59 1.536(10) . ?
C58A C59A 1.563(10) . ?
C60 C61 1.519(8) . ?
C60 C62 1.558(8) . ?
C60 C63 1.516(8) . ?
C60A C61A 1.464(11) . ?
C60A C62A 1.550(10) . ?
C60A C63A 1.473(11) . ?
C64 C65 1.484(7) . ?
C64 C65A 1.559(8) . ?
C64 C66 1.519(5) . ?
C64 C66A 1.562(8) . ?
C64 C67 1.526(7) . ?
C64 C67A 1.493(8) . ?
C68 C69 1.376(3) . ?
C68 C101 1.400(3) . ?
C69 C70 1.430(3) . ?
C70 C71 1.456(3) . ?
C70 C99 1.405(4) . ?
C71 C72 1.400(4) . ?
C71 C76 1.426(4) . ?
C72 C73 1.381(3) . ?
C73 C74 1.395(4) . ?
C73 C102 1.529(5) . ?
C74 C75 1.364(5) . ?
C75 C76 1.450(3) . ?
C75 C106 1.552(4) . ?
C76 C77 1.455(4) . ?
C77 C78 1.408(3) . ?
C77 C100 1.406(3) . ?
C78 C79 1.360(4) . ?
C79 C80 1.477(3) . ?
C79 C94 1.415(4) . ?
C81 C82 1.480(3) . ?
C82 C83 1.377(4) . ?
C82 C94 1.402(4) . ?
C83 C84 1.414(3) . ?
C84 C85 1.468(3) . ?
C84 C96 1.399(3) . ?
C85 C86 1.434(3) . ?
C85 C90 1.430(3) . ?
C86 C87 1.390(3) . ?
C86 C121 1.565(3) . ?
C87 C88 1.402(3) . ?
C88 C89 1.371(3) . ?
C88 C125 1.535(3) . ?
C89 C90 1.406(3) . ?
C90 C91 1.452(3) . ?
C91 C92 1.430(3) . ?
C91 C97 1.411(3) . ?
C92 C93 1.370(3) . ?
C93 C101 1.418(3) . ?
C94 C95 1.405(3) . ?
C95 C96 1.436(3) . ?
C95 C100 1.419(4) . ?
C96 C97 1.431(3) . ?
C97 C98 1.411(3) . ?
C98 C99 1.419(3) . ?
C98 C101 1.383(3) . ?
C99 C100 1.433(3) . ?
C102 C103 1.493(5) . ?
C102 C104 1.528(5) . ?
C102 C105 1.523(7) . ?
C106 C107 1.511(6) . ?
C106 C108 1.541(6) . ?
C106 C109 1.545(6) . ?
C110 C111 1.542(6) . ?
C110 C116 1.456(6) . ?
C111 C112 1.513(7) . ?
C112 C113 1.513(7) . ?
C113 C114 1.526(8) . ?
C114 C115 1.559(8) . ?
C116 C117 1.524(8) . ?
C117 C118 1.524(9) . ?
C118 C119 1.557(9) . ?
C119 C120 1.549(10) . ?
C121 C122 1.532(4) . ?
C121 C123 1.531(4) . ?
C121 C124 1.520(5) . ?
C125 C126 1.504(6) . ?
C125 C127 1.467(6) . ?
C125 C128 1.593(5) . ?
C129 C130 1.372(3) . ?
C129 C155 1.410(2) . ?
C130 C131 1.429(2) . ?
C131 C132 1.452(3) . ?
C131 C157 1.406(2) . ?
C132 C133 1.406(3) . ?
C132 C137 1.431(2) . ?
C133 C134 1.377(3) . ?
C134 C135 1.406(3) . ?
C134 C163 1.532(3) . ?
C135 C136 1.387(3) . ?
C136 C137 1.439(3) . ?
C136 C167 1.556(3) . ?
C137 C138 1.463(2) . ?
C138 C139 1.416(2) . ?
C138 C158 1.410(3) . ?
C139 C140 1.377(2) . ?
C140 C141 1.476(2) . ?
C140 C162 1.407(3) . ?
C142 C143 1.476(2) . ?
C143 C144 1.367(3) . ?
C143 C162 1.415(2) . ?
C144 C145 1.407(2) . ?
C145 C146 1.452(3) . ?
C145 C160 1.416(2) . ?
C146 C147 1.436(2) . ?
C146 C151 1.425(2) . ?
C147 C148 1.384(3) . ?
C147 C182 1.556(3) . ?
C148 C149 1.405(3) . ?
C149 C150 1.381(3) . ?
C149 C186 1.532(3) . ?
C150 C151 1.399(3) . ?
C151 C152 1.466(2) . ?
C152 C153 1.428(2) . ?
C152 C161 1.399(3) . ?
C153 C154 1.371(3) . ?
C154 C155 1.411(3) . ?
C155 C156 1.383(2) . ?
C156 C157 1.419(3) . ?
C156 C161 1.414(2) . ?
C157 C158 1.427(2) . ?
C158 C159 1.429(2) . ?
C159 C160 1.427(3) . ?
C159 C162 1.405(2) . ?
C160 C161 1.426(2) . ?
C163 C164 1.602(6) . ?
C163 C165 1.497(8) . ?
C163 C166 1.484(5) . ?
C167 C168 1.527(3) . ?
C167 C169 1.536(3) . ?
C167 C170 1.545(3) . ?
C171 C172 1.525(3) . ?
C171 C177 1.519(3) . ?
C172 C173 1.510(3) . ?
C173 C174 1.481(4) . ?
C174 C175 1.481(4) . ?
C175 C176 1.407(6) . ?
C177 C178 1.527(3) . ?
C178 C179 1.527(3) . ?
C179 C180 1.522(3) . ?
C180 C181 1.516(3) . ?
C182 C183 1.533(3) . ?
C182 C184 1.527(3) . ?
C182 C185 1.553(3) . ?
C186 C187 1.526(4) . ?
C186 C188 1.529(3) . ?
C186 C189 1.529(4) . ?
C197 C198 1.407(8) . ?
C197 C202 1.407(9) . ?
C197 C203 1.407(8) . ?
C198 C199 1.329(7) . ?
C199 C200 1.351(8) . ?
C200 C201 1.352(9) . ?
C201 C202 1.349(9) . ?
